data_7132792
loop_
_publ_author_name
'Onn, Chee S.'
'Hill, Anthony F.'
'Ward, Jas S.'

_publ_section_title
;
 Spodium bonding in bis(alkynyl)mecurials.
;
_journal_issue 18
_journal_name_full 'Chemical communications (Cambridge, England)'
_journal_page_first 2552
_journal_page_last 2555
_journal_paper_doi 10.1039/d3cc06027f
_journal_volume 60
_journal_year 2024
_chemical_formula_moiety 'C52 H52 B2 Hg N14 O4 Se2 W2'
_chemical_formula_sum 'C52 H52 B2 Hg N14 O4 Se2 W2'
_chemical_formula_weight 1684.90
_chemical_name_common 'Thesis - Compound 4.6a - CO16'
_chemical_name_systematic CO16
_space_group_crystal_system triclinic
_space_group_IT_number 2
_space_group_name_Hall '-P 1'
_space_group_name_H-M_alt 'P -1'
_atom_sites_solution_hydrogens geom
_audit_creation_date 2020-09-01
_audit_creation_method
;
Olex2 1.3
(compiled 2020.07.31 svn.rc2a77460 for OlexSys, GUI svn.r6145)
;
_audit_update_record
;
2020-09-21 deposited with the CCDC.	2024-01-22 downloaded from the CCDC.
;
_cell_angle_alpha 117.984(6)
_cell_angle_beta 91.487(5)
_cell_angle_gamma 103.840(5)
_cell_formula_units_Z 4
_cell_length_a 13.7335(9)
_cell_length_b 21.8752(11)
_cell_length_c 22.6730(13)
_cell_measurement_reflns_used 5953
_cell_measurement_temperature 150.00(10)
_cell_measurement_theta_max 70.5630
_cell_measurement_theta_min 3.7520
_cell_volume 5764.1(7)
_computing_cell_refinement 'CrysAlisPro 1.171.40.36a (Rigaku OD, 2018)'
_computing_data_collection 'CrysAlisPro 1.171.40.36a (Rigaku OD, 2018)'
_computing_data_reduction 'CrysAlisPro 1.171.40.36a (Rigaku OD, 2018)'
_computing_molecular_graphics 'Olex2 1.3 (Dolomanov et al., 2009)'
_computing_publication_material 'Olex2 1.3 (Dolomanov et al., 2009)'
_computing_structure_refinement 'SHELXL 2018/3 (Sheldrick, 2015)'
_computing_structure_solution 'SHELXT 2018/2 (Sheldrick, 2018)'
_diffrn_ambient_environment N~2~
_diffrn_ambient_temperature 150.00(10)
_diffrn_detector 'CCD plate'
_diffrn_detector_area_resol_mean 8.1297
_diffrn_detector_type EosS2
_diffrn_measured_fraction_theta_full 0.987
_diffrn_measured_fraction_theta_max 0.963
_diffrn_measurement_details
;
List of Runs (angles in degrees, time in seconds):

  # Type    Start    End  Width  t~exp~   \w     \q     \k     \f   Frames
#--------------------------------------------------------------------------
  1  \w    -53.00  18.00   1.00   20.00    --  -36.03  57.00 -90.00   71
  2  \w   -100.00 -17.00   1.00   20.00    --  -36.03 -38.00  30.00   83
  3  \w    -91.00  28.00   1.00   20.00    --  -36.03   0.00-120.00  119
  4  \w     27.00  87.00   1.00   20.00    --   36.03-125.00-150.00   60
  5  \w     27.00  88.00   1.00   20.00    --   36.03-125.00  30.00   61
  6  \w    109.00 172.00   1.00   80.00    --  105.15  45.00 -90.00   63
  7  \w     35.00  85.00   1.00   80.00    --  105.15 -30.00 120.00   50
  8  \w    110.00 173.00   1.00   80.00    --  105.15  77.00   0.00   63
  9  \w     36.00 127.00   1.00   80.00    --  105.15 -30.00  30.00   91
 10  \w     35.00 127.00   1.00   80.00    --  105.15 -30.00 -60.00   92
 11  \w     50.00 109.00   1.00   80.00    --  105.15-111.00  30.00   59
 12  \w     96.00 127.00   1.00   80.00    --  105.15 -30.00 120.00   31
 13  \w     40.00 101.00   1.00   80.00    --  105.15 -95.00 -90.00   61
 14  \w     41.00  98.00   1.00   80.00    --  105.15 -95.00 -30.00   57
 15  \w     41.00 130.00   1.00   80.00    --  105.15 -77.00  30.00   89
 16  \w     44.00 106.00   1.00   80.00    --  105.15 -95.00-180.00   62
 17  \w     35.00 126.00   1.00   80.00    --  105.15 -30.00-150.00   91
;
_diffrn_measurement_device 'four-circle diffractometer'
_diffrn_measurement_device_type 'SuperNova, Dual, Cu at home/near, EosS2'
_diffrn_measurement_method '\w scans'
_diffrn_orient_matrix_type 'CrysAlisPro convention (1999,Acta A55,543-557)'
_diffrn_orient_matrix_UB_11 -0.0916969000
_diffrn_orient_matrix_UB_12 -0.0115491000
_diffrn_orient_matrix_UB_13 0.0351423000
_diffrn_orient_matrix_UB_21 -0.0483278000
_diffrn_orient_matrix_UB_22 -0.0746677000
_diffrn_orient_matrix_UB_23 -0.0623759000
_diffrn_orient_matrix_UB_31 0.0543982000
_diffrn_orient_matrix_UB_32 -0.0348227000
_diffrn_orient_matrix_UB_33 0.0308610000
_diffrn_radiation_monochromator mirror
_diffrn_radiation_probe x-ray
_diffrn_radiation_type 'Cu K\a'
_diffrn_radiation_wavelength 1.54184
_diffrn_reflns_av_R_equivalents 0.0660
_diffrn_reflns_av_unetI/netI 0.1216
_diffrn_reflns_Laue_measured_fraction_full 0.987
_diffrn_reflns_Laue_measured_fraction_max 0.963
_diffrn_reflns_limit_h_max 16
_diffrn_reflns_limit_h_min -12
_diffrn_reflns_limit_k_max 19
_diffrn_reflns_limit_k_min -26
_diffrn_reflns_limit_l_max 27
_diffrn_reflns_limit_l_min -20
_diffrn_reflns_number 34266
_diffrn_reflns_point_group_measured_fraction_full 0.987
_diffrn_reflns_point_group_measured_fraction_max 0.963
_diffrn_reflns_theta_full 67.684
_diffrn_reflns_theta_max 70.968
_diffrn_reflns_theta_min 3.723
_diffrn_source 'micro-focus sealed X-ray tube'
_diffrn_source_type 'SuperNova (Cu) X-ray Source'
_exptl_absorpt_coefficient_mu 13.798
_exptl_absorpt_correction_T_max 1.00000
_exptl_absorpt_correction_T_min 0.71422
_exptl_absorpt_correction_type multi-scan
_exptl_absorpt_process_details
;
CrysAlisPro 1.171.40.36a (Rigaku Oxford Diffraction, 2018)
Empirical absorption correction using spherical harmonics,
 implemented in SCALE3 ABSPACK scaling algorithm.
;
_exptl_crystal_colour 'clear light orange'
_exptl_crystal_density_diffrn 1.942
_exptl_crystal_description plate
_exptl_crystal_F_000 3200
_exptl_crystal_size_max 0.129
_exptl_crystal_size_mid 0.072
_exptl_crystal_size_min 0.058
_refine_diff_density_max 3.433
_refine_diff_density_min -2.660
_refine_diff_density_rms 0.199
_refine_ls_extinction_method none
_refine_ls_goodness_of_fit_ref 0.993
_refine_ls_hydrogen_treatment constr
_refine_ls_matrix_type full
_refine_ls_number_parameters 1411
_refine_ls_number_reflns 21405
_refine_ls_number_restraints 0
_refine_ls_restrained_S_all 0.993
_refine_ls_R_factor_all 0.1182
_refine_ls_R_factor_gt 0.0704
_refine_ls_shift/su_max 0.001
_refine_ls_shift/su_mean 0.000
_refine_ls_structure_factor_coef Fsqd
_refine_ls_weighting_details 'w=1/[\s^2^(Fo^2^)+(0.0740P)^2^] where P=(Fo^2^+2Fc^2^)/3'
_refine_ls_weighting_scheme calc
_refine_ls_wR_factor_gt 0.1611
_refine_ls_wR_factor_ref 0.1949
_reflns_Friedel_coverage 0.000
_reflns_number_gt 13065
_reflns_number_total 21405
_reflns_threshold_expression 'I > 2\s(I)'
_cod_data_source_file d3cc06027f2.cif
_cod_data_source_block co16_co_wsehg_phen_scale
_cod_database_code 7132792
_shelx_shelxl_version_number 2018/3
_chemical_oxdiff_formula 'C52 H52 B2 Hg N14 O4 Se2 W2'
_chemical_oxdiff_usercomment 'THF pentane vap diff'
_shelx_space_group_comment
;
The symmetry employed for this shelxl refinement is uniquely defined
by the following loop, which should always be used as a source of
symmetry information in preference to the above space-group names.
They are only intended as comments.
;
_reflns_odcompleteness_completeness 99.00
_reflns_odcompleteness_iscentric 1
_reflns_odcompleteness_theta 66.49
_olex2_refinement_description
;
1. Fixed Uiso
 At 1.2 times of:
  All B(H) groups, All C(H) groups
 At 1.5 times of:
  All C(H,H,H) groups
2.a Ternary CH refined with riding coordinates:
 B2A(H2A), B1(H1), B1A(H1A), B2(H2)
2.b Aromatic/amide H refined with riding coordinates:
 C45A(H45A), C30(H30), C25(H25), C40A(H40A), C13(H13), C45(H45), C50(H50),
 C40(H40), C50A(H50A), C17A(H17A), C17(H17), C13A(H13A), C22A(H22A), C21(H21),
 C35A(H35A), C11A(H11A), C11(H11), C12(H12), C22(H22), C12A(H12A), C35(H35),
 C19A(H19A), C30A(H30A), C18A(H18A), C21A(H21A), C25A(H25A), C19(H19), C18(H18)
2.c Idealised Me refined as rotating group:
 C47A(H47A,H47B,H47C), C32(H32D,H32E,H32F), C28(H28D,H28E,H28F), C43A(H43A,
 H43B,H43C), C48(H48D,H48E,H48F), C42(H42D,H42E,H42F), C37(H37D,H37E,H37F),
 C48A(H48A,H48B,H48C), C23(H23D,H23E,H23F), C33(H33D,H33E,H33F), C27(H27D,H27E,
 H27F), C43(H43D,H43E,H43F), C33A(H33A,H33B,H33C), C42A(H42A,H42B,H42C),
 C38(H38D,H38E,H38F), C52A(H52A,H52B,H52C), C52(H52D,H52E,H52F), C28A(H28A,H28B,
 H28C), C38A(H38A,H38B,H38C), C37A(H37A,H37B,H37C), C47(H47D,H47E,H47F),
 C23A(H23A,H23B,H23C), C32A(H32A,H32B,H32C), C27A(H27A,H27B,H27C)
;
_smtbx_masks_special_details
;
A solvent mask was calculated for the pentane solvent which was
highly volatile and 27 electrons were found in a volume of 
147 A^3^ in 2 voids per unit cell. This is consistent with the 
presence of 0.167[C5H12] per Asymmetric Unit which account for 
28 electrons per unit cell.
;
_smtbx_masks_void_probe_radius 1.2
_smtbx_masks_void_truncation_radius 1.2
_ins_header
;
TITL CO_WSeHg_phen_scale in P-1 
REM P-1 (#2 in standard setting)
CELL 1.54184  13.733478  21.875157  22.673035 117.9841  91.4867 103.8400
ZERR    4.00   0.000856   0.001149   0.001304   0.0056   0.0049   0.0049
LATT  1
SFAC C H B N O Se W Hg
UNIT 208.00 208.00 8.00 56.00 16.00 8.00 8.00 4.00
TREF
HKLF 4
END
;
_olex2_submission_special_instructions 'No special instructions were received'
_oxdiff_exptl_absorpt_empirical_details
;
Empirical correction (ABSPACK) includes:
- Absorption correction using spherical harmonics
- Frame scaling
;
_oxdiff_exptl_absorpt_empirical_full_max 1.612
_oxdiff_exptl_absorpt_empirical_full_min 0.537

loop_
_space_group_symop_operation_xyz
'x, y, z'
'-x, -y, -z'

loop_
_atom_site_label
_atom_site_type_symbol
_atom_site_fract_x
_atom_site_fract_y
_atom_site_fract_z
_atom_site_U_iso_or_equiv
_atom_site_adp_type
_atom_site_occupancy
_atom_site_site_symmetry_order
_atom_site_calc_flag
_atom_site_refinement_flags_posn
_atom_site_refinement_flags_adp
_atom_site_refinement_flags_occupancy
_atom_site_disorder_assembly
_atom_site_disorder_group
W2A W 0.29678(5) 0.09664(3) 0.09830(3) 0.03818(15) Uani 1 1 d . . . . .
Hg1 Hg 0.65755(6) 0.51084(4) 0.47020(3) 0.05743(19) Uani 1 1 d . . . . .
W1 W 0.86339(5) 0.21529(3) 0.38594(3) 0.04238(16) Uani 1 1 d . . . . .
W2 W 0.62992(6) 0.79856(4) 0.39688(4) 0.04825(18) Uani 1 1 d . . . . .
Hg1A Hg 0.33479(7) 0.39483(4) 0.03036(4) 0.0616(2) Uani 1 1 d . . . . .
W1A W 0.15293(6) 0.69931(4) 0.09227(4) 0.05303(19) Uani 1 1 d . . . . .
Se2 Se 0.52593(16) 0.71893(10) 0.50018(9) 0.0573(4) Uani 1 1 d . . . . .
Se1 Se 0.77922(15) 0.34510(10) 0.53285(9) 0.0564(4) Uani 1 1 d . . . . .
Se2A Se 0.30543(19) 0.13645(10) -0.04154(10) 0.0695(6) Uani 1 1 d . . . . .
Se1A Se 0.2513(3) 0.56432(17) -0.03949(13) 0.1119(11) Uani 1 1 d . . . . .
N10A N 0.4433(8) 0.1949(5) 0.2377(5) 0.038(3) Uani 1 1 d . . . . .
N3 N 0.7228(8) 0.1306(6) 0.3206(6) 0.039(3) Uani 1 1 d . . . . .
N4 N 0.7145(9) 0.0976(6) 0.2506(6) 0.039(3) Uani 1 1 d . . . . .
O3A O 0.0933(8) -0.0197(6) 0.0090(6) 0.060(3) Uani 1 1 d . . . . .
N9A N 0.4375(8) 0.1695(6) 0.1677(6) 0.043(3) Uani 1 1 d . . . . .
N9 N 0.5309(9) 0.7331(6) 0.2975(7) 0.046(3) Uani 1 1 d . . . . .
N11A N 0.2288(9) 0.1723(6) 0.1768(6) 0.045(3) Uani 1 1 d . . . . .
N13 N 0.5617(10) 0.4273(6) 0.3415(7) 0.048(3) Uani 1 1 d . . . . .
N7A N 0.2891(8) 0.0465(6) 0.1661(6) 0.042(3) Uani 1 1 d . . . . .
N8A N 0.3136(9) 0.0919(6) 0.2359(6) 0.042(3) Uani 1 1 d . . . . .
N1 N 0.9320(8) 0.1304(6) 0.3131(5) 0.038(3) Uani 1 1 d . . . . .
N14 N 0.7661(11) 0.4997(6) 0.3711(7) 0.058(4) Uani 1 1 d . . . . .
N12A N 0.2608(9) 0.1967(6) 0.2442(6) 0.043(3) Uani 1 1 d . . . . .
O2 O 1.0721(9) 0.3265(7) 0.4693(7) 0.082(4) Uani 1 1 d . . . . .
C16 C 0.7184(14) 0.4583(8) 0.3039(8) 0.052(4) Uani 1 1 d . . . . .
N11 N 0.7394(9) 0.7476(7) 0.3389(6) 0.046(3) Uani 1 1 d . . . . .
N10 N 0.5689(10) 0.7253(6) 0.2397(5) 0.045(3) Uani 1 1 d . . . . .
N7 N 0.6805(11) 0.8744(7) 0.3553(7) 0.054(3) Uani 1 1 d . . . . .
O1 O 0.8773(10) 0.1578(7) 0.4890(6) 0.070(3) Uani 1 1 d . . . . .
N8 N 0.6957(10) 0.8480(7) 0.2891(7) 0.048(3) Uani 1 1 d . . . . .
N5 N 0.8656(9) 0.2451(6) 0.3055(7) 0.048(3) Uani 1 1 d . . . . .
N5A N 0.1355(9) 0.6781(6) 0.1782(7) 0.050(3) Uani 1 1 d . . . . .
C15 C 0.6123(12) 0.4224(7) 0.2889(8) 0.045(3) Uani 1 1 d . . . . .
N12 N 0.7501(9) 0.7402(7) 0.2761(7) 0.047(3) Uani 1 1 d . . . . .
N6 N 0.8386(9) 0.1929(7) 0.2379(6) 0.047(3) Uani 1 1 d . . . . .
N14A N 0.2328(11) 0.4130(6) 0.1317(7) 0.052(3) Uani 1 1 d . . . . .
N13A N 0.4347(10) 0.4813(7) 0.1540(9) 0.066(4) Uani 1 1 d . . . . .
C41 C 0.7222(12) 0.9016(8) 0.2755(9) 0.051(4) Uani 1 1 d . . . . .
N1A N 0.0812(9) 0.7892(6) 0.1524(7) 0.051(3) Uani 1 1 d . . . . .
C44A C 0.5310(11) 0.1965(7) 0.1587(8) 0.048(4) Uani 1 1 d . . . . .
C29 C 0.6327(12) 0.1074(8) 0.3339(8) 0.045(3) Uani 1 1 d . . . . .
N2 N 0.8994(9) 0.0968(6) 0.2448(6) 0.046(3) Uani 1 1 d . . . . .
N6A N 0.1517(9) 0.7338(7) 0.2435(7) 0.053(3) Uani 1 1 d . . . . .
O0AA O 0.3915(10) -0.0212(7) -0.0024(6) 0.078(4) Uani 1 1 d . . . . .
C45A C 0.5979(12) 0.2357(8) 0.2195(9) 0.054(4) Uani 1 1 d . . . . .
H45A H 0.666731 0.258920 0.226445 0.065 Uiso 1 1 calc R U . . .
N2A N 0.1107(10) 0.8292(7) 0.2231(8) 0.058(4) Uani 1 1 d . . . . .
C46 C 0.4943(12) 0.6808(9) 0.1856(8) 0.051(4) Uani 1 1 d . . . . .
N4A N 0.2909(10) 0.8200(7) 0.2271(8) 0.058(4) Uani 1 1 d . . . . .
C31 C 0.6201(11) 0.0564(8) 0.2240(8) 0.048(4) Uani 1 1 d . . . . .
N3A N 0.2899(9) 0.7851(8) 0.1607(9) 0.063(4) Uani 1 1 d . . . . .
C9A C 0.1660(13) 0.0239(9) 0.0431(8) 0.052(4) Uani 1 1 d . . . . .
O1A O 0.1586(14) 0.7267(8) -0.0313(8) 0.104(5) Uani 1 1 d . . . . .
C44 C 0.4344(13) 0.6950(9) 0.2785(9) 0.054(4) Uani 1 1 d . . . . .
C47A C 0.5736(13) 0.2658(8) 0.3414(8) 0.055(4) Uani 1 1 d . . . . .
H47A H 0.539007 0.301400 0.365658 0.083 Uiso 1 1 calc R U . . .
H47B H 0.645531 0.288400 0.351923 0.083 Uiso 1 1 calc R U . . .
H47C H 0.558019 0.229104 0.354448 0.083 Uiso 1 1 calc R U . . .
C30 C 0.5678(12) 0.0599(8) 0.2747(8) 0.051(4) Uani 1 1 d . . . . .
H30 H 0.500588 0.034687 0.270096 0.061 Uiso 1 1 calc R U . . .
O2A O -0.0647(12) 0.5943(8) 0.0145(9) 0.111(6) Uani 1 1 d . . . . .
C25 C 1.0359(12) 0.0642(8) 0.2583(8) 0.052(4) Uani 1 1 d . . . . .
H25 H 1.089723 0.043942 0.249977 0.062 Uiso 1 1 calc R U . . .
C49 C 0.8074(11) 0.7181(8) 0.3515(8) 0.048(4) Uani 1 1 d . . . . .
C49A C 0.1565(11) 0.2020(7) 0.1738(8) 0.050(4) Uani 1 1 d . . . . .
C8 C 0.9953(14) 0.2847(9) 0.4374(9) 0.060(4) Uani 1 1 d . . . . .
C36 C 0.8473(12) 0.2248(10) 0.1993(10) 0.056(4) Uani 1 1 d . . . . .
C32 C 0.5812(12) 0.0153(10) 0.1481(8) 0.068(5) Uani 1 1 d . . . . .
H32D H 0.591213 0.048624 0.130990 0.102 Uiso 1 1 calc R U . . .
H32E H 0.510044 -0.009104 0.139950 0.102 Uiso 1 1 calc R U . . .
H32F H 0.617686 -0.019456 0.125679 0.102 Uiso 1 1 calc R U . . .
C40A C 0.2772(11) -0.0199(8) 0.2191(8) 0.050(4) Uani 1 1 d . . . . .
H40A H 0.268022 -0.058860 0.226945 0.060 Uiso 1 1 calc R U . . .
C3 C 0.7384(12) 0.4041(8) 0.5061(7) 0.048(4) Uani 1 1 d . . . . .
C13 C 0.4605(15) 0.3491(8) 0.2070(9) 0.063(5) Uani 1 1 d . . . . .
H13 H 0.426374 0.322204 0.162658 0.075 Uiso 1 1 calc R U . . .
C28 C 0.6142(11) 0.1307(9) 0.4050(8) 0.051(4) Uani 1 1 d . . . . .
H28D H 0.669252 0.128379 0.430111 0.077 Uiso 1 1 calc R U . . .
H28E H 0.551727 0.099304 0.404764 0.077 Uiso 1 1 calc R U . . .
H28F H 0.609677 0.179364 0.425800 0.077 Uiso 1 1 calc R U . . .
C24 C 1.0130(11) 0.1099(8) 0.3220(8) 0.049(4) Uani 1 1 d . . . . .
C14 C 0.5663(14) 0.3841(7) 0.2201(8) 0.058(4) Uani 1 1 d . . . . .
C43A C 0.5513(11) 0.1837(8) 0.0903(8) 0.056(4) Uani 1 1 d . . . . .
H43A H 0.536472 0.132705 0.060015 0.084 Uiso 1 1 calc R U . . .
H43B H 0.621472 0.206722 0.093038 0.084 Uiso 1 1 calc R U . . .
H43C H 0.509125 0.203330 0.073720 0.084 Uiso 1 1 calc R U . . .
C39A C 0.2645(13) -0.0225(9) 0.1555(10) 0.058(4) Uani 1 1 d . . . . .
C15A C 0.3879(15) 0.4883(9) 0.2072(10) 0.063(5) Uani 1 1 d . . . . .
C46A C 0.5397(12) 0.2326(8) 0.2675(9) 0.052(4) Uani 1 1 d . . . . .
O3 O 0.7847(13) 0.9063(8) 0.5297(7) 0.095(5) Uani 1 1 d . . . . .
C48 C 0.8206(14) 0.7160(10) 0.4158(9) 0.068(5) Uani 1 1 d . . . . .
H48D H 0.850462 0.764082 0.452467 0.102 Uiso 1 1 calc R U . . .
H48E H 0.864241 0.686495 0.412347 0.102 Uiso 1 1 calc R U . . .
H48F H 0.755595 0.696017 0.424062 0.102 Uiso 1 1 calc R U . . .
O4 O 0.4737(14) 0.8833(9) 0.4693(8) 0.110(6) Uani 1 1 d . . . . .
C10A C 0.3597(10) 0.0236(8) 0.0360(8) 0.048(4) Uani 1 1 d . . . . .
C42 C 0.7391(13) 0.8902(11) 0.2078(10) 0.069(5) Uani 1 1 d . . . . .
H42D H 0.780779 0.858167 0.190091 0.103 Uiso 1 1 calc R U . . .
H42E H 0.772517 0.935696 0.210769 0.103 Uiso 1 1 calc R U . . .
H42F H 0.674922 0.869425 0.178359 0.103 Uiso 1 1 calc R U . . .
C2A C 0.3013(12) 0.1259(7) 0.0367(8) 0.048(4) Uani 1 1 d . . . . .
C16A C 0.2840(15) 0.4525(9) 0.1955(8) 0.057(4) Uani 1 1 d . . . . .
C45 C 0.4087(12) 0.6602(10) 0.2079(11) 0.065(5) Uani 1 1 d . . . . .
H45 H 0.346031 0.629485 0.181833 0.078 Uiso 1 1 calc R U . . .
C50 C 0.8597(12) 0.6906(9) 0.2968(10) 0.061(5) Uani 1 1 d . . . . .
H50 H 0.909381 0.667106 0.292586 0.073 Uiso 1 1 calc R U . . .
C40 C 0.7269(13) 0.9651(9) 0.3334(10) 0.062(5) Uani 1 1 d . . . . .
H40 H 0.744172 1.011099 0.337980 0.074 Uiso 1 1 calc R U . . .
C2 C 0.5852(13) 0.7491(8) 0.4397(8) 0.055(4) Uani 1 1 d . . . . .
C41A C 0.3059(12) 0.0522(9) 0.2665(8) 0.051(4) Uani 1 1 d . . . . .
C50A C 0.1396(13) 0.2435(8) 0.2402(10) 0.065(5) Uani 1 1 d . . . . .
H50A H 0.090662 0.268262 0.252686 0.078 Uiso 1 1 calc R U . . .
C5 C 0.5802(11) 0.6449(7) 0.4869(7) 0.040(3) Uani 1 1 d . . . . .
C17A C 0.1330(14) 0.3805(10) 0.1177(10) 0.069(5) Uani 1 1 d . . . . .
H17A H 0.099316 0.357206 0.073372 0.083 Uiso 1 1 calc R U . . .
C7A C 0.1572(18) 0.7213(10) 0.0185(10) 0.074(6) Uani 1 1 d . . . . .
C34A C 0.1076(12) 0.6171(8) 0.1805(9) 0.052(4) Uani 1 1 d . . . . .
C1 C 0.8145(12) 0.2809(10) 0.4515(9) 0.057(4) Uani 1 1 d . . . . .
C17 C 0.8625(13) 0.5334(9) 0.3836(10) 0.067(5) Uani 1 1 d . . . . .
H17 H 0.893032 0.561081 0.428797 0.081 Uiso 1 1 calc R U . . .
C36A C 0.1314(11) 0.7072(8) 0.2857(9) 0.049(4) Uani 1 1 d . . . . .
C37 C 0.8236(13) 0.1819(12) 0.1236(10) 0.078(6) Uani 1 1 d . . . . .
H37D H 0.863351 0.148383 0.107232 0.117 Uiso 1 1 calc R U . . .
H37E H 0.839456 0.213991 0.105156 0.117 Uiso 1 1 calc R U . . .
H37F H 0.752657 0.155935 0.109948 0.117 Uiso 1 1 calc R U . . .
C13A C 0.5365(15) 0.5653(9) 0.2894(11) 0.084(7) Uani 1 1 d . . . . .
H13A H 0.570129 0.593158 0.333785 0.101 Uiso 1 1 calc R U . . .
C22A C 0.3814(16) 0.5297(9) 0.3285(9) 0.069(5) Uani 1 1 d . . . . .
H22A H 0.414952 0.555353 0.372926 0.083 Uiso 1 1 calc R U . . .
C48A C 0.1060(13) 0.1887(9) 0.1078(9) 0.066(5) Uani 1 1 d . . . . .
H48A H 0.151860 0.215041 0.090853 0.099 Uiso 1 1 calc R U . . .
H48B H 0.045794 0.204575 0.114489 0.099 Uiso 1 1 calc R U . . .
H48C H 0.088085 0.138058 0.075736 0.099 Uiso 1 1 calc R U . . .
C20A C 0.2279(15) 0.4551(8) 0.2500(9) 0.063(5) Uani 1 1 d . . . . .
C21 C 0.7254(17) 0.4141(11) 0.1855(11) 0.075(6) Uani 1 1 d . . . . .
H21 H 0.762220 0.411201 0.150865 0.091 Uiso 1 1 calc R U . . .
C35A C 0.1016(12) 0.6340(10) 0.2480(9) 0.061(4) Uani 1 1 d . . . . .
H35A H 0.081172 0.601433 0.263836 0.073 Uiso 1 1 calc R U . . .
C26 C 0.9600(10) 0.0560(8) 0.2102(8) 0.044(3) Uani 1 1 d . . . . .
C51 C 0.8205(11) 0.7064(8) 0.2505(9) 0.053(4) Uani 1 1 d . . . . .
C11A C 0.5326(15) 0.5170(9) 0.1675(11) 0.076(6) Uani 1 1 d . . . . .
H11A H 0.565815 0.512746 0.131117 0.091 Uiso 1 1 calc R U . . .
C4 C 0.7080(13) 0.4409(9) 0.4893(8) 0.054(4) Uani 1 1 d . . . . .
C34 C 0.8898(12) 0.3081(9) 0.3070(10) 0.058(4) Uani 1 1 d . . . . .
C20 C 0.7784(14) 0.4558(9) 0.2538(9) 0.057(4) Uani 1 1 d . . . . .
C39 C 0.7015(14) 0.9480(8) 0.3830(9) 0.058(4) Uani 1 1 d . . . . .
C7 C 0.8714(14) 0.1776(9) 0.4494(7) 0.058(4) Uani 1 1 d . . . . .
C23 C 1.0683(12) 0.1326(9) 0.3900(8) 0.060(4) Uani 1 1 d . . . . .
H23D H 1.084605 0.184153 0.417492 0.091 Uiso 1 1 calc R U . . .
H23E H 1.129738 0.118308 0.384721 0.091 Uiso 1 1 calc R U . . .
H23F H 1.025904 0.110037 0.411443 0.091 Uiso 1 1 calc R U . . .
C5A C 0.3261(14) 0.2355(8) -0.0031(8) 0.056(4) Uani 1 1 d . . . . .
C14A C 0.4361(16) 0.5281(10) 0.2763(10) 0.075(6) Uani 1 1 d . . . . .
C33 C 0.9204(15) 0.3785(9) 0.3739(11) 0.081(6) Uani 1 1 d . . . . .
H33D H 0.875997 0.375014 0.404901 0.122 Uiso 1 1 calc R U . . .
H33E H 0.915297 0.417468 0.366460 0.122 Uiso 1 1 calc R U . . .
H33F H 0.989128 0.387548 0.392587 0.122 Uiso 1 1 calc R U . . .
C11 C 0.4629(13) 0.3922(9) 0.3232(9) 0.059(4) Uani 1 1 d . . . . .
H11 H 0.426213 0.392972 0.357331 0.071 Uiso 1 1 calc R U . . .
C12 C 0.4101(13) 0.3545(8) 0.2573(11) 0.066(5) Uani 1 1 d . . . . .
H12 H 0.340239 0.333373 0.248842 0.080 Uiso 1 1 calc R U . . .
B2A B 0.3497(12) 0.1746(8) 0.2646(9) 0.041(4) Uani 1 1 d . . . . .
H2A H 0.365133 0.198542 0.314056 0.050 Uiso 1 1 calc R U . . .
C27 C 0.9522(13) 0.0180(10) 0.1373(9) 0.070(5) Uani 1 1 d . . . . .
H27D H 0.898515 -0.026456 0.118722 0.105 Uiso 1 1 calc R U . . .
H27E H 1.015233 0.007659 0.125470 0.105 Uiso 1 1 calc R U . . .
H27F H 0.937609 0.047398 0.119465 0.105 Uiso 1 1 calc R U . . .
C51A C 0.2065(12) 0.2407(9) 0.2818(9) 0.057(4) Uani 1 1 d . . . . .
C43 C 0.3680(13) 0.6907(11) 0.3282(10) 0.068(5) Uani 1 1 d . . . . .
H43D H 0.405947 0.687998 0.362612 0.101 Uiso 1 1 calc R U . . .
H43E H 0.310777 0.648505 0.305395 0.101 Uiso 1 1 calc R U . . .
H43F H 0.344472 0.732986 0.348646 0.101 Uiso 1 1 calc R U . . .
C9 C 0.7236(16) 0.8633(10) 0.4790(10) 0.068(5) Uani 1 1 d . . . . .
C24A C 0.0136(12) 0.8178(10) 0.1380(12) 0.074(6) Uani 1 1 d . . . . .
C33A C 0.0828(15) 0.5435(9) 0.1201(10) 0.074(6) Uani 1 1 d . . . . .
H33A H 0.017636 0.532727 0.095252 0.111 Uiso 1 1 calc R U . . .
H33B H 0.081154 0.508521 0.134530 0.111 Uiso 1 1 calc R U . . .
H33C H 0.133704 0.541946 0.091554 0.111 Uiso 1 1 calc R U . . .
C22 C 0.6259(18) 0.3791(10) 0.1687(9) 0.073(6) Uani 1 1 d . . . . .
H22 H 0.595972 0.351680 0.123409 0.087 Uiso 1 1 calc R U . . .
C4A C 0.3168(15) 0.4739(9) 0.0105(8) 0.064(5) Uani 1 1 d . . . . .
C10 C 0.5309(18) 0.8510(12) 0.4430(11) 0.080(6) Uani 1 1 d . . . . .
C12A C 0.5909(14) 0.5617(9) 0.2343(10) 0.067(5) Uani 1 1 d . . . . .
H12A H 0.659122 0.586732 0.241780 0.081 Uiso 1 1 calc R U . . .
C6 C 0.6057(14) 0.5929(8) 0.4766(7) 0.058(4) Uani 1 1 d . . . . .
C42A C 0.3284(15) 0.0839(11) 0.3422(10) 0.074(5) Uani 1 1 d . . . . .
H42A H 0.400573 0.102771 0.356879 0.111 Uiso 1 1 calc R U . . .
H42B H 0.301885 0.047007 0.353947 0.111 Uiso 1 1 calc R U . . .
H42C H 0.297133 0.122082 0.363858 0.111 Uiso 1 1 calc R U . . .
C35 C 0.8786(11) 0.2966(10) 0.2415(10) 0.059(5) Uani 1 1 d . . . . .
H35 H 0.890597 0.332147 0.228856 0.071 Uiso 1 1 calc R U . . .
C19A C 0.1271(15) 0.4184(10) 0.2339(10) 0.070(5) Uani 1 1 d . . . . .
H19A H 0.090367 0.418518 0.267801 0.084 Uiso 1 1 calc R U . . .
C38 C 0.6914(19) 0.9964(10) 0.4540(9) 0.084(7) Uani 1 1 d . . . . .
H38D H 0.624749 1.003035 0.455237 0.126 Uiso 1 1 calc R U . . .
H38E H 0.741466 1.042323 0.471289 0.126 Uiso 1 1 calc R U . . .
H38F H 0.701546 0.975029 0.481409 0.126 Uiso 1 1 calc R U . . .
C6A C 0.3405(16) 0.2946(11) 0.0131(10) 0.072(5) Uani 1 1 d . . . . .
C52A C 0.2242(15) 0.2757(10) 0.3570(9) 0.073(5) Uani 1 1 d . . . . .
H52A H 0.203009 0.239586 0.370462 0.110 Uiso 1 1 calc R U . . .
H52B H 0.185713 0.309962 0.375254 0.110 Uiso 1 1 calc R U . . .
H52C H 0.295152 0.300104 0.373860 0.110 Uiso 1 1 calc R U . . .
C52 C 0.8483(14) 0.6898(10) 0.1822(10) 0.070(5) Uani 1 1 d . . . . .
H52D H 0.793659 0.652284 0.147667 0.105 Uiso 1 1 calc R U . . .
H52E H 0.908676 0.674197 0.177349 0.105 Uiso 1 1 calc R U . . .
H52F H 0.860418 0.732462 0.177742 0.105 Uiso 1 1 calc R U . . .
C8A C 0.0169(17) 0.6322(10) 0.0442(9) 0.071(5) Uani 1 1 d . . . . .
C28A C 0.4078(15) 0.7813(15) 0.0795(15) 0.111(10) Uani 1 1 d . . . . .
H28A H 0.378629 0.729895 0.054044 0.166 Uiso 1 1 calc R U . . .
H28B H 0.480164 0.792733 0.081065 0.166 Uiso 1 1 calc R U . . .
H28C H 0.379905 0.803725 0.058317 0.166 Uiso 1 1 calc R U . . .
B1 B 0.8087(12) 0.1110(9) 0.2168(8) 0.042(4) Uani 1 1 d . . . . .
H1 H 0.792255 0.080840 0.167481 0.050 Uiso 1 1 calc R U . . .
C30A C 0.4450(13) 0.8588(12) 0.2109(16) 0.102(10) Uani 1 1 d . . . . .
H30A H 0.513153 0.883621 0.217587 0.123 Uiso 1 1 calc R U . . .
C38A C 0.2350(14) -0.0879(9) 0.0886(10) 0.074(6) Uani 1 1 d . . . . .
H38A H 0.179736 -0.085987 0.063322 0.112 Uiso 1 1 calc R U . . .
H38B H 0.214110 -0.129781 0.094165 0.112 Uiso 1 1 calc R U . . .
H38C H 0.291878 -0.090583 0.064722 0.112 Uiso 1 1 calc R U . . .
C37A C 0.1371(14) 0.7539(11) 0.3592(9) 0.074(5) Uani 1 1 d . . . . .
H37A H 0.206473 0.781285 0.379309 0.112 Uiso 1 1 calc R U . . .
H37B H 0.112104 0.724457 0.379429 0.112 Uiso 1 1 calc R U . . .
H37C H 0.096555 0.786244 0.366679 0.112 Uiso 1 1 calc R U . . .
C31A C 0.3837(14) 0.8657(12) 0.2621(14) 0.085(8) Uani 1 1 d . . . . .
C18A C 0.0801(16) 0.3816(12) 0.1685(11) 0.075(5) Uani 1 1 d . . . . .
H18A H 0.011349 0.356858 0.158114 0.090 Uiso 1 1 calc R U . . .
C21A C 0.2810(17) 0.4946(10) 0.3154(9) 0.071(5) Uani 1 1 d . . . . .
H21A H 0.247024 0.497124 0.351081 0.085 Uiso 1 1 calc R U . . .
C47 C 0.5138(15) 0.6592(9) 0.1143(9) 0.074(6) Uani 1 1 d . . . . .
H47D H 0.551550 0.701111 0.112437 0.111 Uiso 1 1 calc R U . . .
H47E H 0.450195 0.638026 0.084280 0.111 Uiso 1 1 calc R U . . .
H47F H 0.552141 0.624718 0.100903 0.111 Uiso 1 1 calc R U . . .
C29A C 0.3844(14) 0.8084(12) 0.1494(15) 0.091(8) Uani 1 1 d . . . . .
B1A B 0.1917(14) 0.8135(10) 0.2580(11) 0.059(5) Uani 1 1 d . . . . .
H1A H 0.205441 0.847026 0.306860 0.071 Uiso 1 1 calc R U . . .
C25A C -0.0011(15) 0.8742(9) 0.1955(11) 0.082(7) Uani 1 1 d . . . . .
H25A H -0.043240 0.902910 0.198931 0.098 Uiso 1 1 calc R U . . .
B2 B 0.6798(12) 0.7680(9) 0.2463(9) 0.045(4) Uani 1 1 d . . . . .
H2 H 0.694254 0.757797 0.201014 0.054 Uiso 1 1 calc R U . . .
C3A C 0.2898(18) 0.5089(10) -0.0061(9) 0.073(6) Uani 1 1 d . . . . .
C23A C -0.0388(14) 0.7880(11) 0.0670(12) 0.092(8) Uani 1 1 d . . . . .
H23A H 0.008710 0.774973 0.036146 0.138 Uiso 1 1 calc R U . . .
H23B H -0.064119 0.823926 0.064153 0.138 Uiso 1 1 calc R U . . .
H23C H -0.094266 0.746033 0.055491 0.138 Uiso 1 1 calc R U . . .
C19 C 0.8796(15) 0.4924(10) 0.2700(11) 0.071(5) Uani 1 1 d . . . . .
H19 H 0.918020 0.490500 0.236348 0.086 Uiso 1 1 calc R U . . .
C18 C 0.9227(14) 0.5316(11) 0.3362(14) 0.086(7) Uani 1 1 d . . . . .
H18 H 0.991430 0.556543 0.348849 0.104 Uiso 1 1 calc R U . . .
C26A C 0.0614(15) 0.8786(10) 0.2477(11) 0.074(6) Uani 1 1 d . . . . .
C1A C 0.2067(16) 0.6288(11) 0.0350(10) 0.072(5) Uani 1 1 d . . . . .
C32A C 0.4139(19) 0.9142(12) 0.3359(13) 0.129(13) Uani 1 1 d . . . . .
H32A H 0.366717 0.942185 0.352606 0.193 Uiso 1 1 calc R U . . .
H32B H 0.480863 0.945999 0.345130 0.193 Uiso 1 1 calc R U . . .
H32C H 0.413554 0.885943 0.357983 0.193 Uiso 1 1 calc R U . . .
C27A C 0.071(2) 0.9284(12) 0.3227(12) 0.122(11) Uani 1 1 d . . . . .
H27A H 0.045234 0.900527 0.344237 0.183 Uiso 1 1 calc R U . . .
H27B H 0.032102 0.961904 0.330031 0.183 Uiso 1 1 calc R U . . .
H27C H 0.140856 0.954525 0.341396 0.183 Uiso 1 1 calc R U . . .

loop_
_atom_site_aniso_label
_atom_site_aniso_U_11
_atom_site_aniso_U_22
_atom_site_aniso_U_33
_atom_site_aniso_U_23
_atom_site_aniso_U_13
_atom_site_aniso_U_12
W2A 0.0361(3) 0.0332(3) 0.0444(4) 0.0169(3) 0.0058(3) 0.0132(2)
Hg1 0.0868(5) 0.0507(4) 0.0407(3) 0.0170(3) 0.0101(3) 0.0410(4)
W1 0.0458(4) 0.0386(3) 0.0467(4) 0.0195(3) 0.0106(3) 0.0212(3)
W2 0.0678(5) 0.0463(4) 0.0422(4) 0.0237(3) 0.0114(3) 0.0312(3)
Hg1A 0.0949(6) 0.0460(4) 0.0507(4) 0.0242(3) 0.0218(4) 0.0296(4)
W1A 0.0617(5) 0.0407(4) 0.0598(5) 0.0248(3) 0.0103(4) 0.0196(3)
Se2 0.0831(12) 0.0538(10) 0.0532(10) 0.0301(8) 0.0259(9) 0.0406(9)
Se1 0.0773(12) 0.0584(10) 0.0451(9) 0.0250(8) 0.0171(8) 0.0392(9)
Se2A 0.1150(17) 0.0441(9) 0.0466(10) 0.0205(8) 0.0181(10) 0.0214(10)
Se1A 0.208(3) 0.124(2) 0.0672(15) 0.0629(15) 0.0624(18) 0.117(2)
N10A 0.042(6) 0.028(5) 0.030(6) 0.005(4) -0.006(5) 0.005(5)
N3 0.035(6) 0.046(6) 0.039(6) 0.025(5) 0.003(5) 0.008(5)
N4 0.046(6) 0.040(6) 0.034(6) 0.019(5) 0.008(5) 0.014(5)
O3A 0.052(6) 0.063(7) 0.047(7) 0.015(5) -0.005(5) 0.011(6)
N9A 0.028(5) 0.045(6) 0.057(8) 0.022(6) 0.007(5) 0.018(5)
N9 0.053(7) 0.038(6) 0.056(8) 0.029(6) 0.009(6) 0.015(5)
N11A 0.039(6) 0.041(6) 0.057(8) 0.023(6) 0.013(5) 0.016(5)
N13 0.054(7) 0.040(6) 0.061(8) 0.032(6) 0.015(6) 0.019(6)
N7A 0.038(6) 0.031(6) 0.051(7) 0.014(5) -0.005(5) 0.013(5)
N8A 0.041(6) 0.047(7) 0.042(7) 0.024(5) 0.004(5) 0.015(5)
N1 0.037(6) 0.047(6) 0.036(6) 0.015(5) 0.011(5) 0.035(5)
N14 0.071(9) 0.028(6) 0.052(8) 0.000(5) -0.001(7) 0.020(6)
N12A 0.044(6) 0.031(6) 0.049(7) 0.012(5) 0.019(5) 0.016(5)
O2 0.049(7) 0.059(8) 0.089(10) 0.003(7) -0.004(7) 0.006(6)
C16 0.084(12) 0.037(7) 0.047(9) 0.024(7) 0.023(8) 0.031(8)
N11 0.049(7) 0.054(7) 0.031(6) 0.017(5) -0.003(5) 0.017(6)
N10 0.062(8) 0.045(7) 0.025(6) 0.015(5) 0.003(5) 0.016(6)
N7 0.073(9) 0.048(7) 0.046(8) 0.028(6) 0.005(6) 0.018(7)
O1 0.093(10) 0.066(8) 0.051(7) 0.025(6) 0.001(7) 0.030(7)
N8 0.053(7) 0.046(7) 0.052(8) 0.032(6) 0.002(6) 0.010(6)
N5 0.047(7) 0.042(7) 0.066(9) 0.032(6) 0.016(6) 0.017(5)
N5A 0.054(7) 0.035(6) 0.055(8) 0.016(5) 0.017(6) 0.013(5)
C15 0.059(9) 0.039(7) 0.053(9) 0.029(7) 0.013(7) 0.027(7)
N12 0.041(6) 0.057(7) 0.051(8) 0.029(6) 0.015(6) 0.017(6)
N6 0.050(7) 0.055(7) 0.049(7) 0.032(6) 0.010(6) 0.024(6)
N14A 0.075(9) 0.037(6) 0.060(8) 0.027(6) 0.019(7) 0.034(6)
N13A 0.038(7) 0.047(8) 0.122(14) 0.047(9) 0.008(8) 0.014(6)
C41 0.051(9) 0.039(8) 0.073(11) 0.034(7) 0.000(8) 0.018(7)
N1A 0.042(7) 0.035(6) 0.069(9) 0.020(6) 0.001(6) 0.011(5)
C44A 0.037(7) 0.036(7) 0.062(10) 0.015(6) -0.001(7) 0.018(6)
C29 0.056(9) 0.044(8) 0.051(9) 0.030(7) 0.013(7) 0.028(7)
N2 0.054(7) 0.043(6) 0.052(8) 0.026(6) 0.016(6) 0.027(6)
N6A 0.041(7) 0.045(7) 0.059(8) 0.020(6) -0.005(6) 0.001(5)
O0AA 0.083(9) 0.063(8) 0.069(8) 0.006(6) 0.028(7) 0.044(7)
C45A 0.043(8) 0.044(8) 0.079(12) 0.029(8) 0.013(8) 0.019(7)
N2A 0.049(7) 0.046(7) 0.068(9) 0.021(7) -0.007(7) 0.011(6)
C46 0.047(8) 0.067(10) 0.055(9) 0.042(8) -0.005(7) 0.021(7)
N4A 0.046(7) 0.051(8) 0.077(11) 0.035(7) -0.006(7) 0.009(6)
C31 0.047(8) 0.050(8) 0.051(9) 0.024(7) 0.003(7) 0.022(7)
N3A 0.031(6) 0.059(9) 0.117(14) 0.056(9) 0.011(7) 0.013(6)
C9A 0.067(10) 0.062(10) 0.046(9) 0.032(8) 0.017(8) 0.040(9)
O1A 0.156(16) 0.074(10) 0.084(12) 0.041(9) 0.015(11) 0.032(10)
C44 0.058(10) 0.053(9) 0.067(11) 0.041(8) 0.003(8) 0.019(8)
C47A 0.066(10) 0.047(9) 0.055(10) 0.025(7) 0.007(8) 0.019(8)
C30 0.057(9) 0.036(7) 0.052(9) 0.017(6) 0.014(7) 0.010(7)
O2A 0.097(11) 0.073(10) 0.095(12) 0.008(8) -0.031(10) -0.014(9)
C25 0.047(8) 0.043(8) 0.062(10) 0.020(7) 0.016(7) 0.021(7)
C49 0.037(7) 0.041(8) 0.067(10) 0.024(7) -0.001(7) 0.017(6)
C49A 0.037(7) 0.036(7) 0.068(11) 0.015(7) 0.010(7) 0.019(6)
C8 0.069(11) 0.059(10) 0.062(11) 0.030(8) 0.016(9) 0.035(9)
C36 0.044(8) 0.087(13) 0.077(12) 0.064(11) 0.022(8) 0.032(9)
C32 0.044(9) 0.071(11) 0.049(10) 0.008(8) 0.002(7) -0.001(8)
C40A 0.051(9) 0.042(8) 0.060(10) 0.029(7) -0.004(7) 0.010(7)
C3 0.068(10) 0.041(8) 0.028(7) 0.012(6) 0.007(7) 0.018(7)
C13 0.089(13) 0.030(7) 0.050(10) 0.007(6) -0.020(9) 0.014(8)
C28 0.045(8) 0.066(10) 0.067(11) 0.047(9) 0.022(7) 0.025(7)
C24 0.046(8) 0.046(8) 0.063(10) 0.029(7) 0.007(7) 0.024(7)
C14 0.086(12) 0.026(7) 0.054(10) 0.011(6) -0.001(9) 0.022(7)
C43A 0.045(8) 0.045(8) 0.056(10) 0.010(7) 0.018(7) 0.006(7)
C39A 0.059(10) 0.050(9) 0.073(12) 0.036(8) 0.007(8) 0.017(8)
C15A 0.081(13) 0.038(8) 0.068(12) 0.024(8) -0.006(10) 0.017(8)
C46A 0.047(8) 0.048(8) 0.060(10) 0.024(7) -0.001(7) 0.017(7)
O3 0.141(14) 0.066(9) 0.057(9) 0.021(7) -0.029(9) 0.017(9)
C48 0.069(11) 0.088(13) 0.054(11) 0.031(9) -0.001(9) 0.045(10)
O4 0.184(17) 0.134(14) 0.093(11) 0.076(10) 0.088(12) 0.133(14)
C10A 0.035(7) 0.053(9) 0.044(8) 0.018(7) -0.004(6) 0.003(6)
C42 0.063(11) 0.089(14) 0.094(15) 0.069(12) 0.041(10) 0.034(10)
C2A 0.056(9) 0.033(7) 0.045(9) 0.013(6) 0.003(7) 0.007(6)
C16A 0.086(12) 0.053(9) 0.054(10) 0.031(8) 0.020(9) 0.046(9)
C45 0.042(9) 0.068(11) 0.096(15) 0.051(11) -0.005(9) 0.015(8)
C50 0.037(8) 0.055(10) 0.090(14) 0.035(9) 0.009(8) 0.014(7)
C40 0.060(10) 0.049(9) 0.094(14) 0.050(10) -0.007(9) 0.011(8)
C2 0.073(11) 0.042(8) 0.047(9) 0.010(6) -0.009(8) 0.037(8)
C41A 0.047(8) 0.065(10) 0.054(10) 0.036(8) 0.021(7) 0.024(7)
C50A 0.049(9) 0.036(8) 0.093(14) 0.016(8) 0.024(9) 0.015(7)
C5 0.056(8) 0.032(7) 0.034(7) 0.019(5) 0.000(6) 0.012(6)
C17A 0.064(11) 0.076(12) 0.059(11) 0.022(9) 0.016(9) 0.027(10)
C7A 0.117(17) 0.061(11) 0.063(12) 0.038(10) 0.026(11) 0.041(11)
C34A 0.057(9) 0.033(7) 0.069(11) 0.034(7) 0.010(8) 0.001(6)
C1 0.048(9) 0.088(12) 0.063(11) 0.048(9) 0.025(8) 0.045(9)
C17 0.055(10) 0.045(9) 0.083(14) 0.017(8) -0.013(9) 0.017(8)
C36A 0.046(8) 0.037(7) 0.066(10) 0.026(7) 0.011(7) 0.012(6)
C37 0.055(10) 0.131(19) 0.089(15) 0.088(15) 0.008(10) 0.022(11)
C13A 0.075(13) 0.048(10) 0.093(16) 0.005(9) -0.032(12) 0.025(9)
C22A 0.089(14) 0.041(9) 0.043(10) -0.002(7) -0.012(9) 0.011(9)
C48A 0.051(10) 0.054(10) 0.082(13) 0.027(9) -0.002(9) 0.013(8)
C20A 0.094(14) 0.033(8) 0.068(12) 0.025(8) 0.019(10) 0.025(8)
C21 0.100(16) 0.078(13) 0.079(14) 0.057(12) 0.033(12) 0.036(12)
C35A 0.056(10) 0.078(12) 0.066(12) 0.050(10) 0.019(8) 0.015(9)
C26 0.038(7) 0.054(8) 0.045(8) 0.025(7) 0.013(6) 0.017(6)
C51 0.037(8) 0.048(8) 0.062(10) 0.022(7) 0.004(7) 0.004(6)
C11A 0.082(13) 0.047(10) 0.087(15) 0.029(10) 0.006(11) 0.007(9)
C4 0.070(10) 0.054(9) 0.038(8) 0.016(7) 0.022(7) 0.032(8)
C34 0.049(9) 0.058(10) 0.089(13) 0.050(10) 0.028(9) 0.022(8)
C20 0.072(11) 0.052(9) 0.060(11) 0.038(8) 0.022(9) 0.018(8)
C39 0.076(11) 0.039(8) 0.072(11) 0.035(8) 0.004(9) 0.024(8)
C7 0.079(12) 0.071(11) 0.020(7) 0.016(7) 0.009(7) 0.029(9)
C23 0.055(9) 0.070(11) 0.065(11) 0.029(9) 0.009(8) 0.040(9)
C5A 0.076(11) 0.041(9) 0.049(9) 0.016(7) 0.011(8) 0.026(8)
C14A 0.078(13) 0.059(11) 0.072(13) 0.014(9) -0.024(11) 0.035(10)
C33 0.087(14) 0.047(10) 0.120(18) 0.048(11) 0.050(13) 0.019(9)
C11 0.073(11) 0.059(10) 0.058(10) 0.039(8) 0.021(9) 0.017(9)
C12 0.048(9) 0.039(8) 0.092(15) 0.022(9) -0.007(9) 0.004(7)
B2A 0.047(9) 0.034(8) 0.046(9) 0.021(7) 0.018(7) 0.013(7)
C27 0.062(11) 0.073(12) 0.065(12) 0.022(9) 0.021(9) 0.024(9)
C51A 0.044(8) 0.049(9) 0.068(11) 0.018(8) 0.015(8) 0.016(7)
C43 0.058(10) 0.101(15) 0.084(14) 0.066(12) 0.035(10) 0.043(10)
C9 0.095(14) 0.064(11) 0.068(12) 0.048(10) 0.006(10) 0.032(10)
C24A 0.040(9) 0.062(11) 0.116(17) 0.041(11) -0.024(10) 0.014(8)
C33A 0.087(13) 0.035(8) 0.086(14) 0.023(9) 0.012(11) 0.009(8)
C22 0.128(19) 0.066(12) 0.048(10) 0.030(9) 0.027(11) 0.062(13)
C4A 0.084(13) 0.051(10) 0.040(9) 0.009(7) 0.013(8) 0.016(9)
C10 0.117(17) 0.094(15) 0.072(13) 0.055(12) 0.028(12) 0.070(14)
C12A 0.057(10) 0.044(9) 0.082(14) 0.017(9) -0.009(9) 0.017(8)
C6 0.095(13) 0.051(9) 0.017(7) 0.011(6) 0.006(7) 0.018(9)
C42A 0.085(13) 0.098(15) 0.068(13) 0.058(12) 0.030(10) 0.038(12)
C35 0.039(8) 0.075(12) 0.098(14) 0.061(11) 0.037(9) 0.032(8)
C19A 0.075(12) 0.075(12) 0.067(13) 0.037(10) 0.034(10) 0.028(10)
C38 0.15(2) 0.049(10) 0.057(12) 0.028(9) 0.018(12) 0.039(12)
C6A 0.089(14) 0.081(14) 0.062(12) 0.045(10) 0.038(10) 0.029(11)
C52A 0.082(13) 0.059(11) 0.058(11) 0.011(9) 0.025(10) 0.023(9)
C52 0.072(11) 0.064(11) 0.083(14) 0.037(10) 0.049(10) 0.027(9)
C8A 0.108(16) 0.055(10) 0.048(10) 0.019(8) 0.000(10) 0.032(11)
C28A 0.060(12) 0.16(3) 0.18(3) 0.13(2) 0.060(16) 0.049(15)
B1 0.045(9) 0.047(9) 0.037(8) 0.020(7) 0.004(7) 0.023(7)
C30A 0.031(9) 0.082(15) 0.21(3) 0.099(19) -0.034(14) -0.015(10)
C38A 0.078(13) 0.041(9) 0.072(13) 0.008(8) -0.015(10) 0.005(9)
C37A 0.071(12) 0.086(14) 0.058(12) 0.025(10) 0.012(9) 0.030(11)
C31A 0.047(10) 0.076(14) 0.15(2) 0.077(15) -0.021(12) 0.004(10)
C18A 0.081(13) 0.088(14) 0.076(14) 0.048(12) 0.024(11) 0.040(12)
C21A 0.117(17) 0.056(10) 0.044(10) 0.021(8) 0.027(10) 0.036(11)
C47 0.098(15) 0.047(9) 0.059(11) 0.023(8) -0.026(10) 0.000(9)
C29A 0.051(11) 0.079(14) 0.19(3) 0.091(17) 0.042(14) 0.032(11)
B1A 0.052(10) 0.036(9) 0.072(13) 0.022(9) -0.005(9) -0.003(8)
C25A 0.071(12) 0.036(9) 0.110(17) 0.011(9) -0.011(12) 0.022(8)
B2 0.036(8) 0.052(10) 0.052(10) 0.027(8) 0.019(7) 0.016(7)
C3A 0.126(18) 0.059(11) 0.061(11) 0.038(9) 0.019(11) 0.052(12)
C23A 0.059(11) 0.072(13) 0.115(19) 0.027(12) -0.032(12) 0.014(10)
C19 0.079(13) 0.056(11) 0.094(16) 0.045(11) 0.031(11) 0.024(10)
C18 0.049(10) 0.064(12) 0.15(2) 0.058(14) 0.019(13) 0.011(9)
C26A 0.070(12) 0.062(11) 0.084(15) 0.024(10) 0.008(11) 0.034(10)
C1A 0.103(15) 0.076(13) 0.073(13) 0.053(11) 0.027(11) 0.051(12)
C32A 0.13(2) 0.066(14) 0.12(2) 0.027(14) -0.091(19) -0.032(14)
C27A 0.15(2) 0.081(16) 0.11(2) 0.001(14) 0.007(17) 0.075(17)

loop_
_atom_type_symbol
_atom_type_description
_atom_type_scat_dispersion_real
_atom_type_scat_dispersion_imag
_atom_type_scat_source
C C 0.0181 0.0091 'International Tables Vol C Tables 4.2.6.8 and 6.1.1.4'
H H 0.0000 0.0000 'International Tables Vol C Tables 4.2.6.8 and 6.1.1.4'
B B 0.0090 0.0039 'International Tables Vol C Tables 4.2.6.8 and 6.1.1.4'
Hg Hg -4.2923 7.6849 'International Tables Vol C Tables 4.2.6.8 and 6.1.1.4'
N N 0.0311 0.0180 'International Tables Vol C Tables 4.2.6.8 and 6.1.1.4'
O O 0.0492 0.0322 'International Tables Vol C Tables 4.2.6.8 and 6.1.1.4'
Se Se -0.7943 1.1372 'International Tables Vol C Tables 4.2.6.8 and 6.1.1.4'
W W -5.4734 5.5774 'International Tables Vol C Tables 4.2.6.8 and 6.1.1.4'

loop_
_exptl_crystal_face_index_h
_exptl_crystal_face_index_k
_exptl_crystal_face_index_l
_exptl_crystal_face_perp_dist
2 -6 14 0.0497
6 -12 2 0.0250
-6 12 -4 0.0288
9 -7 3 0.0302
-9 4 0 0.0313
3 10 -12 0.0424
0 -12 13 0.0405
2 2 11 0.0420
4 -13 2 0.0222
-5 -7 -2 0.0258
3 11 -1 0.0286

loop_
_geom_angle_atom_site_label_1
_geom_angle_atom_site_label_2
_geom_angle_atom_site_label_3
_geom_angle
_geom_angle_site_symmetry_1
_geom_angle_site_symmetry_3
_geom_angle_publ_flag
N9A W2A N11A 82.6(4) . . ?
N9A W2A N7A 83.0(4) . . ?
N11A W2A N7A 83.3(4) . . ?
C9A W2A N9A 172.1(6) . . ?
C9A W2A N11A 96.2(5) . . ?
C9A W2A N7A 89.1(5) . . ?
C10A W2A N9A 95.5(5) . . ?
C10A W2A N11A 172.4(6) . . ?
C10A W2A N7A 89.1(6) . . ?
C10A W2A C9A 84.6(6) . . ?
C2A W2A N9A 100.9(6) . . ?
C2A W2A N11A 102.5(6) . . ?
C2A W2A N7A 173.3(5) . . ?
C2A W2A C9A 87.0(6) . . ?
C2A W2A C10A 85.0(7) . . ?
N14 Hg1 N13 61.9(4) . . ?
C4 Hg1 N13 102.8(5) . . ?
C4 Hg1 N14 95.5(5) . . ?
C6 Hg1 N13 89.8(5) . . ?
C6 Hg1 N14 96.8(5) . . ?
C6 Hg1 C4 165.5(6) . . ?
N3 W1 N1 80.2(4) . . ?
N5 W1 N3 83.8(4) . . ?
N5 W1 N1 82.5(4) . . ?
C8 W1 N3 174.4(6) . . ?
C8 W1 N1 94.3(6) . . ?
C8 W1 N5 94.6(6) . . ?
C8 W1 C7 85.6(7) . . ?
C1 W1 N3 102.5(6) . . ?
C1 W1 N1 173.2(6) . . ?
C1 W1 N5 104.0(6) . . ?
C1 W1 C8 83.1(7) . . ?
C1 W1 C7 84.5(7) . . ?
C7 W1 N3 95.2(6) . . ?
C7 W1 N1 89.0(6) . . ?
C7 W1 N5 171.4(6) . . ?
N9 W2 N7 81.8(5) . . ?
N11 W2 N9 82.3(4) . . ?
N11 W2 N7 82.8(5) . . ?
C2 W2 N9 102.6(6) . . ?
C2 W2 N11 104.7(6) . . ?
C2 W2 N7 171.7(6) . . ?
C2 W2 C9 84.6(7) . . ?
C2 W2 C10 82.2(7) . . ?
C9 W2 N9 172.8(6) . . ?
C9 W2 N11 96.1(7) . . ?
C9 W2 N7 91.1(6) . . ?
C9 W2 C10 86.0(9) . . ?
C10 W2 N9 94.8(7) . . ?
C10 W2 N11 173.0(6) . . ?
C10 W2 N7 90.5(7) . . ?
N13A Hg1A N14A 62.2(5) . . ?
C4A Hg1A N14A 102.6(5) . . ?
C4A Hg1A N13A 96.7(5) . . ?
C4A Hg1A C6A 159.4(7) . . ?
C6A Hg1A N14A 92.2(5) . . ?
C6A Hg1A N13A 102.9(6) . . ?
N5A W1A N1A 83.8(5) . . ?
N5A W1A N3A 83.5(5) . . ?
N3A W1A N1A 80.3(5) . . ?
C7A W1A N5A 174.7(7) . . ?
C7A W1A N1A 91.5(7) . . ?
C7A W1A N3A 98.3(8) . . ?
C7A W1A C8A 86.1(9) . . ?
C8A W1A N5A 91.3(7) . . ?
C8A W1A N1A 90.2(6) . . ?
C8A W1A N3A 169.5(7) . . ?
C1A W1A N5A 103.1(6) . . ?
C1A W1A N1A 172.8(6) . . ?
C1A W1A N3A 102.3(8) . . ?
C1A W1A C7A 81.4(8) . . ?
C1A W1A C8A 87.7(9) . . ?
C5 Se2 C2 102.6(6) . . ?
C3 Se1 C1 100.1(7) . . ?
C5A Se2A C2A 100.6(7) . . ?
C1A Se1A C3A 101.1(8) . . ?
N9A N10A B2A 119.1(11) . . ?
C46A N10A N9A 108.5(12) . . ?
C46A N10A B2A 132.4(13) . . ?
N4 N3 W1 120.4(8) . . ?
C29 N3 W1 132.4(10) . . ?
C29 N3 N4 106.7(11) . . ?
N3 N4 B1 120.5(11) . . ?
C31 N4 N3 108.3(12) . . ?
C31 N4 B1 131.2(12) . . ?
N10A N9A W2A 120.7(8) . . ?
C44A N9A W2A 133.4(11) . . ?
C44A N9A N10A 105.8(11) . . ?
N10 N9 W2 120.5(9) . . ?
C44 N9 W2 132.8(12) . . ?
C44 N9 N10 106.7(13) . . ?
N12A N11A W2A 120.1(8) . . ?
C49A N11A W2A 132.6(11) . . ?
C49A N11A N12A 107.4(12) . . ?
C15 N13 Hg1 120.6(10) . . ?
C11 N13 Hg1 124.7(11) . . ?
C11 N13 C15 114.5(14) . . ?
N8A N7A W2A 118.7(8) . . ?
C39A N7A W2A 134.9(11) . . ?
C39A N7A N8A 106.5(13) . . ?
N7A N8A B2A 119.3(12) . . ?
C41A N8A N7A 109.4(12) . . ?
C41A N8A B2A 131.1(13) . . ?
N2 N1 W1 120.4(7) . . ?
C24 N1 W1 131.8(10) . . ?
C24 N1 N2 107.2(11) . . ?
C16 N14 Hg1 119.6(11) . . ?
C17 N14 Hg1 121.9(13) . . ?
C17 N14 C16 118.4(17) . . ?
N11A N12A B2A 119.7(11) . . ?
C51A N12A N11A 108.7(13) . . ?
C51A N12A B2A 131.5(14) . . ?
N14 C16 C15 119.5(14) . . ?
N14 C16 C20 117.3(16) . . ?
C20 C16 C15 123.1(16) . . ?
N12 N11 W2 122.1(9) . . ?
C49 N11 W2 132.8(11) . . ?
C49 N11 N12 105.1(12) . . ?
N9 N10 B2 118.8(12) . . ?
C46 N10 N9 109.0(13) . . ?
C46 N10 B2 132.2(13) . . ?
N8 N7 W2 120.2(9) . . ?
N8 N7 C39 106.6(13) . . ?
C39 N7 W2 133.2(12) . . ?
N7 N8 B2 118.3(12) . . ?
C41 N8 N7 109.6(13) . . ?
C41 N8 B2 132.0(15) . . ?
N6 N5 W1 121.2(9) . . ?
C34 N5 W1 132.6(13) . . ?
C34 N5 N6 106.3(14) . . ?
N6A N5A W1A 121.0(10) . . ?
C34A N5A W1A 131.7(11) . . ?
C34A N5A N6A 107.3(14) . . ?
N13 C15 C16 118.2(14) . . ?
N13 C15 C14 124.4(15) . . ?
C14 C15 C16 117.4(15) . . ?
N11 N12 B2 117.6(12) . . ?
C51 N12 N11 110.8(13) . . ?
C51 N12 B2 131.5(14) . . ?
N5 N6 B1 120.4(12) . . ?
C36 N6 N5 109.6(14) . . ?
C36 N6 B1 130.0(14) . . ?
C16A N14A Hg1A 118.8(11) . . ?
C17A N14A Hg1A 118.6(11) . . ?
C17A N14A C16A 122.5(16) . . ?
C15A N13A Hg1A 119.9(11) . . ?
C11A N13A Hg1A 123.1(15) . . ?
C11A N13A C15A 116.9(19) . . ?
N8 C41 C42 122.6(15) . . ?
N8 C41 C40 108.5(16) . . ?
C40 C41 C42 128.8(15) . . ?
N2A N1A W1A 118.2(9) . . ?
C24A N1A W1A 136.1(13) . . ?
C24A N1A N2A 105.7(14) . . ?
N9A C44A C45A 111.1(15) . . ?
N9A C44A C43A 120.5(13) . . ?
C45A C44A C43A 128.5(14) . . ?
N3 C29 C30 109.4(14) . . ?
N3 C29 C28 121.4(14) . . ?
C30 C29 C28 129.1(15) . . ?
N1 N2 B1 120.7(11) . . ?
C26 N2 N1 110.6(11) . . ?
C26 N2 B1 128.6(13) . . ?
N5A N6A B1A 119.5(15) . . ?
C36A N6A N5A 109.7(13) . . ?
C36A N6A B1A 130.7(15) . . ?
C44A C45A H45A 127.5 . . ?
C46A C45A C44A 105.0(14) . . ?
C46A C45A H45A 127.5 . . ?
N1A N2A B1A 120.4(14) . . ?
C26A N2A N1A 108.3(14) . . ?
C26A N2A B1A 131.3(17) . . ?
N10 C46 C47 121.6(15) . . ?
C45 C46 N10 108.6(16) . . ?
C45 C46 C47 129.8(16) . . ?
N3A N4A C31A 112.8(18) . . ?
N3A N4A B1A 121.5(13) . . ?
C31A N4A B1A 125.4(19) . . ?
N4 C31 C30 108.7(14) . . ?
N4 C31 C32 123.1(14) . . ?
C30 C31 C32 128.2(15) . . ?
N4A N3A W1A 120.4(10) . . ?
N4A N3A C29A 107.4(18) . . ?
C29A N3A W1A 131.9(18) . . ?
O3A C9A W2A 176.7(14) . . ?
N9 C44 C45 110.2(16) . . ?
N9 C44 C43 121.9(16) . . ?
C45 C44 C43 127.8(16) . . ?
H47A C47A H47B 109.5 . . ?
H47A C47A H47C 109.5 . . ?
H47B C47A H47C 109.5 . . ?
C46A C47A H47A 109.5 . . ?
C46A C47A H47B 109.5 . . ?
C46A C47A H47C 109.5 . . ?
C29 C30 H30 126.6 . . ?
C31 C30 C29 106.9(14) . . ?
C31 C30 H30 126.6 . . ?
C24 C25 H25 127.3 . . ?
C26 C25 H25 127.3 . . ?
C26 C25 C24 105.5(13) . . ?
N11 C49 C48 122.1(15) . . ?
N11 C49 C50 111.0(15) . . ?
C50 C49 C48 126.9(15) . . ?
N11A C49A C50A 108.0(16) . . ?
N11A C49A C48A 121.8(14) . . ?
C50A C49A C48A 130.2(15) . . ?
O2 C8 W1 178.1(17) . . ?
N6 C36 C37 121.9(17) . . ?
N6 C36 C35 107.1(17) . . ?
C35 C36 C37 131.0(16) . . ?
C31 C32 H32D 109.5 . . ?
C31 C32 H32E 109.5 . . ?
C31 C32 H32F 109.5 . . ?
H32D C32 H32E 109.5 . . ?
H32D C32 H32F 109.5 . . ?
H32E C32 H32F 109.5 . . ?
C39A C40A H40A 127.2 . . ?
C41A C40A H40A 127.2 . . ?
C41A C40A C39A 105.5(14) . . ?
C4 C3 Se1 177.2(16) . . ?
C14 C13 H13 119.7 . . ?
C12 C13 H13 119.7 . . ?
C12 C13 C14 120.6(16) . . ?
C29 C28 H28D 109.5 . . ?
C29 C28 H28E 109.5 . . ?
C29 C28 H28F 109.5 . . ?
H28D C28 H28E 109.5 . . ?
H28D C28 H28F 109.5 . . ?
H28E C28 H28F 109.5 . . ?
N1 C24 C25 109.7(14) . . ?
N1 C24 C23 123.6(14) . . ?
C25 C24 C23 126.8(14) . . ?
C15 C14 C13 115.8(17) . . ?
C15 C14 C22 120.4(18) . . ?
C22 C14 C13 123.8(17) . . ?
C44A C43A H43A 109.5 . . ?
C44A C43A H43B 109.5 . . ?
C44A C43A H43C 109.5 . . ?
H43A C43A H43B 109.5 . . ?
H43A C43A H43C 109.5 . . ?
H43B C43A H43C 109.5 . . ?
N7A C39A C40A 108.7(15) . . ?
N7A C39A C38A 124.8(17) . . ?
C40A C39A C38A 126.5(16) . . ?
N13A C15A C16A 118.9(16) . . ?
N13A C15A C14A 125.2(19) . . ?
C16A C15A C14A 116(2) . . ?
N10A C46A C45A 109.5(15) . . ?
N10A C46A C47A 122.9(15) . . ?
C45A C46A C47A 127.6(15) . . ?
C49 C48 H48D 109.5 . . ?
C49 C48 H48E 109.5 . . ?
C49 C48 H48F 109.5 . . ?
H48D C48 H48E 109.5 . . ?
H48D C48 H48F 109.5 . . ?
H48E C48 H48F 109.5 . . ?
O0AA C10A W2A 176.4(14) . . ?
C41 C42 H42D 109.5 . . ?
C41 C42 H42E 109.5 . . ?
C41 C42 H42F 109.5 . . ?
H42D C42 H42E 109.5 . . ?
H42D C42 H42F 109.5 . . ?
H42E C42 H42F 109.5 . . ?
W2A C2A Se2A 167.8(9) . . ?
N14A C16A C15A 119.8(16) . . ?
N14A C16A C20A 117.6(17) . . ?
C15A C16A C20A 122.5(17) . . ?
C46 C45 C44 105.5(15) . . ?
C46 C45 H45 127.3 . . ?
C44 C45 H45 127.3 . . ?
C49 C50 H50 127.9 . . ?
C51 C50 C49 104.3(15) . . ?
C51 C50 H50 127.9 . . ?
C41 C40 H40 126.4 . . ?
C39 C40 C41 107.3(14) . . ?
C39 C40 H40 126.4 . . ?
W2 C2 Se2 164.4(8) . . ?
N8A C41A C40A 109.9(15) . . ?
N8A C41A C42A 123.6(16) . . ?
C40A C41A C42A 126.5(16) . . ?
C49A C50A H50A 126.3 . . ?
C51A C50A C49A 107.4(15) . . ?
C51A C50A H50A 126.3 . . ?
C6 C5 Se2 173.5(15) . . ?
N14A C17A H17A 120.0 . . ?
N14A C17A C18A 120.0(19) . . ?
C18A C17A H17A 120.0 . . ?
O1A C7A W1A 172.5(17) . . ?
N5A C34A C35A 108.5(15) . . ?
N5A C34A C33A 124.5(16) . . ?
C35A C34A C33A 126.9(15) . . ?
W1 C1 Se1 167.3(10) . . ?
N14 C17 H17 117.2 . . ?
N14 C17 C18 125.5(19) . . ?
C18 C17 H17 117.2 . . ?
N6A C36A C35A 107.7(15) . . ?
N6A C36A C37A 122.6(15) . . ?
C35A C36A C37A 129.6(17) . . ?
C36 C37 H37D 109.5 . . ?
C36 C37 H37E 109.5 . . ?
C36 C37 H37F 109.5 . . ?
H37D C37 H37E 109.5 . . ?
H37D C37 H37F 109.5 . . ?
H37E C37 H37F 109.5 . . ?
C14A C13A H13A 119.8 . . ?
C14A C13A C12A 120.4(19) . . ?
C12A C13A H13A 119.8 . . ?
C14A C22A H22A 119.2 . . ?
C21A C22A H22A 119.2 . . ?
C21A C22A C14A 121.6(16) . . ?
C49A C48A H48A 109.5 . . ?
C49A C48A H48B 109.5 . . ?
C49A C48A H48C 109.5 . . ?
H48A C48A H48B 109.5 . . ?
H48A C48A H48C 109.5 . . ?
H48B C48A H48C 109.5 . . ?
C19A C20A C16A 118.6(18) . . ?
C19A C20A C21A 123.8(19) . . ?
C21A C20A C16A 117.6(18) . . ?
C20 C21 H21 118.1 . . ?
C22 C21 H21 118.1 . . ?
C22 C21 C20 123.7(19) . . ?
C34A C35A H35A 126.7 . . ?
C36A C35A C34A 106.7(15) . . ?
C36A C35A H35A 126.7 . . ?
N2 C26 C25 107.0(13) . . ?
N2 C26 C27 125.2(14) . . ?
C25 C26 C27 127.5(14) . . ?
N12 C51 C50 108.8(16) . . ?
N12 C51 C52 123.1(16) . . ?
C50 C51 C52 128.1(16) . . ?
N13A C11A H11A 117.7 . . ?
N13A C11A C12A 125(2) . . ?
C12A C11A H11A 117.7 . . ?
C3 C4 Hg1 174.4(13) . . ?
N5 C34 C33 120.9(17) . . ?
N5 C34 C35 109.2(17) . . ?
C35 C34 C33 129.9(16) . . ?
C16 C20 C21 115.4(17) . . ?
C19 C20 C16 121.7(18) . . ?
C19 C20 C21 122.8(18) . . ?
N7 C39 C38 123.1(16) . . ?
C40 C39 N7 107.9(16) . . ?
C40 C39 C38 128.9(16) . . ?
O1 C7 W1 177.6(15) . . ?
C24 C23 H23D 109.5 . . ?
C24 C23 H23E 109.5 . . ?
C24 C23 H23F 109.5 . . ?
H23D C23 H23E 109.5 . . ?
H23D C23 H23F 109.5 . . ?
H23E C23 H23F 109.5 . . ?
C6A C5A Se2A 172.1(17) . . ?
C13A C14A C15A 117(2) . . ?
C13A C14A C22A 121.9(19) . . ?
C22A C14A C15A 121.0(19) . . ?
C34 C33 H33D 109.5 . . ?
C34 C33 H33E 109.5 . . ?
C34 C33 H33F 109.5 . . ?
H33D C33 H33E 109.5 . . ?
H33D C33 H33F 109.5 . . ?
H33E C33 H33F 109.5 . . ?
N13 C11 H11 117.3 . . ?
N13 C11 C12 125.5(17) . . ?
C12 C11 H11 117.3 . . ?
C13 C12 C11 119.1(16) . . ?
C13 C12 H12 120.5 . . ?
C11 C12 H12 120.5 . . ?
N10A B2A N8A 110.3(11) . . ?
N10A B2A N12A 111.8(12) . . ?
N10A B2A H2A 109.2 . . ?
N8A B2A N12A 107.2(11) . . ?
N8A B2A H2A 109.2 . . ?
N12A B2A H2A 109.2 . . ?
C26 C27 H27D 109.5 . . ?
C26 C27 H27E 109.5 . . ?
C26 C27 H27F 109.5 . . ?
H27D C27 H27E 109.5 . . ?
H27D C27 H27F 109.5 . . ?
H27E C27 H27F 109.5 . . ?
N12A C51A C52A 121.3(16) . . ?
C50A C51A N12A 108.4(16) . . ?
C50A C51A C52A 130.3(16) . . ?
C44 C43 H43D 109.5 . . ?
C44 C43 H43E 109.5 . . ?
C44 C43 H43F 109.5 . . ?
H43D C43 H43E 109.5 . . ?
H43D C43 H43F 109.5 . . ?
H43E C43 H43F 109.5 . . ?
O3 C9 W2 177.0(17) . . ?
N1A C24A C25A 111.3(18) . . ?
N1A C24A C23A 122.1(19) . . ?
C25A C24A C23A 126.6(17) . . ?
C34A C33A H33A 109.5 . . ?
C34A C33A H33B 109.5 . . ?
C34A C33A H33C 109.5 . . ?
H33A C33A H33B 109.5 . . ?
H33A C33A H33C 109.5 . . ?
H33B C33A H33C 109.5 . . ?
C14 C22 H22 120.0 . . ?
C21 C22 C14 119.9(19) . . ?
C21 C22 H22 120.0 . . ?
C3A C4A Hg1A 167(2) . . ?
O4 C10 W2 177.9(19) . . ?
C13A C12A H12A 122.2 . . ?
C11A C12A C13A 115.7(17) . . ?
C11A C12A H12A 122.2 . . ?
C5 C6 Hg1 173.3(13) . . ?
C41A C42A H42A 109.5 . . ?
C41A C42A H42B 109.5 . . ?
C41A C42A H42C 109.5 . . ?
H42A C42A H42B 109.5 . . ?
H42A C42A H42C 109.5 . . ?
H42B C42A H42C 109.5 . . ?
C36 C35 C34 107.9(15) . . ?
C36 C35 H35 126.1 . . ?
C34 C35 H35 126.1 . . ?
C20A C19A H19A 119.8 . . ?
C18A C19A C20A 120.3(19) . . ?
C18A C19A H19A 119.8 . . ?
C39 C38 H38D 109.5 . . ?
C39 C38 H38E 109.5 . . ?
C39 C38 H38F 109.5 . . ?
H38D C38 H38E 109.5 . . ?
H38D C38 H38F 109.5 . . ?
H38E C38 H38F 109.5 . . ?
C5A C6A Hg1A 167(2) . . ?
C51A C52A H52A 109.5 . . ?
C51A C52A H52B 109.5 . . ?
C51A C52A H52C 109.5 . . ?
H52A C52A H52B 109.5 . . ?
H52A C52A H52C 109.5 . . ?
H52B C52A H52C 109.5 . . ?
C51 C52 H52D 109.5 . . ?
C51 C52 H52E 109.5 . . ?
C51 C52 H52F 109.5 . . ?
H52D C52 H52E 109.5 . . ?
H52D C52 H52F 109.5 . . ?
H52E C52 H52F 109.5 . . ?
O2A C8A W1A 177.1(18) . . ?
H28A C28A H28B 109.5 . . ?
H28A C28A H28C 109.5 . . ?
H28B C28A H28C 109.5 . . ?
C29A C28A H28A 109.5 . . ?
C29A C28A H28B 109.5 . . ?
C29A C28A H28C 109.5 . . ?
N4 B1 N6 106.1(11) . . ?
N4 B1 H1 110.8 . . ?
N6 B1 H1 110.8 . . ?
N2 B1 N4 110.7(12) . . ?
N2 B1 N6 107.7(12) . . ?
N2 B1 H1 110.8 . . ?
C31A C30A H30A 126.4 . . ?
C29A C30A H30A 126.4 . . ?
C29A C30A C31A 107.2(17) . . ?
C39A C38A H38A 109.5 . . ?
C39A C38A H38B 109.5 . . ?
C39A C38A H38C 109.5 . . ?
H38A C38A H38B 109.5 . . ?
H38A C38A H38C 109.5 . . ?
H38B C38A H38C 109.5 . . ?
C36A C37A H37A 109.5 . . ?
C36A C37A H37B 109.5 . . ?
C36A C37A H37C 109.5 . . ?
H37A C37A H37B 109.5 . . ?
H37A C37A H37C 109.5 . . ?
H37B C37A H37C 109.5 . . ?
N4A C31A C30A 104(2) . . ?
N4A C31A C32A 128(2) . . ?
C30A C31A C32A 127(2) . . ?
C17A C18A H18A 119.6 . . ?
C19A C18A C17A 121(2) . . ?
C19A C18A H18A 119.6 . . ?
C22A C21A C20A 121.3(18) . . ?
C22A C21A H21A 119.3 . . ?
C20A C21A H21A 119.3 . . ?
C46 C47 H47D 109.5 . . ?
C46 C47 H47E 109.5 . . ?
C46 C47 H47F 109.5 . . ?
H47D C47 H47E 109.5 . . ?
H47D C47 H47F 109.5 . . ?
H47E C47 H47F 109.5 . . ?
N3A C29A C28A 121(2) . . ?
N3A C29A C30A 109(2) . . ?
C30A C29A C28A 130(2) . . ?
N6A B1A H1A 110.4 . . ?
N2A B1A N6A 108.4(13) . . ?
N2A B1A N4A 109.9(16) . . ?
N2A B1A H1A 110.4 . . ?
N4A B1A N6A 107.4(15) . . ?
N4A B1A H1A 110.4 . . ?
C24A C25A H25A 127.9 . . ?
C24A C25A C26A 104.3(17) . . ?
C26A C25A H25A 127.9 . . ?
N10 B2 N12 107.6(12) . . ?
N10 B2 H2 108.6 . . ?
N8 B2 N10 111.1(12) . . ?
N8 B2 N12 112.1(13) . . ?
N8 B2 H2 108.6 . . ?
N12 B2 H2 108.6 . . ?
C4A C3A Se1A 175(2) . . ?
C24A C23A H23A 109.5 . . ?
C24A C23A H23B 109.5 . . ?
C24A C23A H23C 109.5 . . ?
H23A C23A H23B 109.5 . . ?
H23A C23A H23C 109.5 . . ?
H23B C23A H23C 109.5 . . ?
C20 C19 H19 120.7 . . ?
C18 C19 C20 118.7(19) . . ?
C18 C19 H19 120.7 . . ?
C17 C18 H18 120.8 . . ?
C19 C18 C17 118.3(18) . . ?
C19 C18 H18 120.8 . . ?
N2A C26A C25A 110.4(18) . . ?
N2A C26A C27A 122.2(19) . . ?
C25A C26A C27A 127.3(19) . . ?
W1A C1A Se1A 164.8(10) . . ?
C31A C32A H32A 109.5 . . ?
C31A C32A H32B 109.5 . . ?
C31A C32A H32C 109.5 . . ?
H32A C32A H32B 109.5 . . ?
H32A C32A H32C 109.5 . . ?
H32B C32A H32C 109.5 . . ?
C26A C27A H27A 109.5 . . ?
C26A C27A H27B 109.5 . . ?
C26A C27A H27C 109.5 . . ?
H27A C27A H27B 109.5 . . ?
H27A C27A H27C 109.5 . . ?
H27B C27A H27C 109.5 . . ?

loop_
_geom_bond_atom_site_label_1
_geom_bond_atom_site_label_2
_geom_bond_distance
_geom_bond_site_symmetry_2
_geom_bond_publ_flag
W2A N9A 2.183(11) . ?
W2A N11A 2.200(12) . ?
W2A N7A 2.261(13) . ?
W2A C9A 1.993(18) . ?
W2A C10A 1.976(16) . ?
W2A C2A 1.785(16) . ?
Hg1 N13 2.689(13) . ?
Hg1 N14 2.678(15) . ?
Hg1 C4 2.031(16) . ?
Hg1 C6 2.031(17) . ?
W1 N3 2.218(11) . ?
W1 N1 2.259(9) . ?
W1 N5 2.206(13) . ?
W1 C8 1.965(19) . ?
W1 C1 1.797(16) . ?
W1 C7 1.978(17) . ?
W2 N9 2.204(13) . ?
W2 N11 2.182(13) . ?
W2 N7 2.252(13) . ?
W2 C2 1.786(18) . ?
W2 C9 1.91(2) . ?
W2 C10 1.99(2) . ?
Hg1A N14A 2.642(14) . ?
Hg1A N13A 2.628(17) . ?
Hg1A C4A 2.045(19) . ?
Hg1A C6A 2.06(2) . ?
W1A N5A 2.211(14) . ?
W1A N1A 2.275(12) . ?
W1A N3A 2.213(14) . ?
W1A C7A 1.946(19) . ?
W1A C8A 1.98(2) . ?
W1A C1A 1.82(2) . ?
Se2 C2 1.905(19) . ?
Se2 C5 1.844(13) . ?
Se1 C3 1.847(15) . ?
Se1 C1 1.885(17) . ?
Se2A C2A 1.894(16) . ?
Se2A C5A 1.859(15) . ?
Se1A C3A 1.863(16) . ?
Se1A C1A 1.86(2) . ?
N10A N9A 1.407(16) . ?
N10A C46A 1.341(18) . ?
N10A B2A 1.497(19) . ?
N3 N4 1.388(15) . ?
N3 C29 1.320(18) . ?
N4 C31 1.323(18) . ?
N4 B1 1.56(2) . ?
O3A C9A 1.147(19) . ?
N9A C44A 1.342(18) . ?
N9 N10 1.373(17) . ?
N9 C44 1.32(2) . ?
N11A N12A 1.379(17) . ?
N11A C49A 1.326(18) . ?
N13 C15 1.37(2) . ?
N13 C11 1.33(2) . ?
N7A N8A 1.394(16) . ?
N7A C39A 1.365(19) . ?
N8A C41A 1.332(19) . ?
N8A B2A 1.548(18) . ?
N1 N2 1.371(16) . ?
N1 C24 1.339(17) . ?
N14 C16 1.39(2) . ?
N14 C17 1.30(2) . ?
N12A B2A 1.55(2) . ?
N12A C51A 1.348(19) . ?
O2 C8 1.16(2) . ?
C16 C15 1.43(2) . ?
C16 C20 1.41(2) . ?
N11 N12 1.371(17) . ?
N11 C49 1.349(18) . ?
N10 C46 1.357(18) . ?
N10 B2 1.546(19) . ?
N7 N8 1.375(19) . ?
N7 C39 1.375(19) . ?
O1 C7 1.172(19) . ?
N8 C41 1.321(18) . ?
N8 B2 1.50(2) . ?
N5 N6 1.385(18) . ?
N5 C34 1.321(19) . ?
N5A N6A 1.374(18) . ?
N5A C34A 1.322(18) . ?
C15 C14 1.42(2) . ?
N12 C51 1.34(2) . ?
N12 B2 1.55(2) . ?
N6 C36 1.343(19) . ?
N6 B1 1.56(2) . ?
N14A C16A 1.35(2) . ?
N14A C17A 1.34(2) . ?
N13A C15A 1.34(3) . ?
N13A C11A 1.33(2) . ?
C41 C42 1.47(2) . ?
C41 C40 1.38(3) . ?
N1A N2A 1.407(19) . ?
N1A C24A 1.35(2) . ?
C44A C45A 1.39(2) . ?
C44A C43A 1.49(2) . ?
C29 C30 1.36(2) . ?
C29 C28 1.50(2) . ?
N2 C26 1.356(18) . ?
N2 B1 1.541(19) . ?
N6A C36A 1.34(2) . ?
N6A B1A 1.56(2) . ?
O0AA C10A 1.154(19) . ?
C45A H45A 0.9300 . ?
C45A C46A 1.38(2) . ?
N2A B1A 1.54(2) . ?
N2A C26A 1.32(2) . ?
C46 C45 1.35(2) . ?
C46 C47 1.51(2) . ?
N4A N3A 1.33(2) . ?
N4A C31A 1.36(2) . ?
N4A B1A 1.56(3) . ?
C31 C30 1.35(2) . ?
C31 C32 1.52(2) . ?
N3A C29A 1.35(2) . ?
O1A C7A 1.19(2) . ?
C44 C45 1.40(3) . ?
C44 C43 1.49(2) . ?
C47A H47A 0.9600 . ?
C47A H47B 0.9600 . ?
C47A H47C 0.9600 . ?
C47A C46A 1.49(2) . ?
C30 H30 0.9300 . ?
O2A C8A 1.18(2) . ?
C25 H25 0.9300 . ?
C25 C24 1.41(2) . ?
C25 C26 1.41(2) . ?
C49 C48 1.49(2) . ?
C49 C50 1.40(2) . ?
C49A C50A 1.41(2) . ?
C49A C48A 1.50(2) . ?
C36 C37 1.50(3) . ?
C36 C35 1.35(3) . ?
C32 H32D 0.9600 . ?
C32 H32E 0.9600 . ?
C32 H32F 0.9600 . ?
C40A H40A 0.9300 . ?
C40A C39A 1.42(2) . ?
C40A C41A 1.37(2) . ?
C3 C4 1.19(2) . ?
C13 H13 0.9300 . ?
C13 C14 1.42(3) . ?
C13 C12 1.32(3) . ?
C28 H28D 0.9600 . ?
C28 H28E 0.9600 . ?
C28 H28F 0.9600 . ?
C24 C23 1.50(2) . ?
C14 C22 1.42(3) . ?
C43A H43A 0.9600 . ?
C43A H43B 0.9600 . ?
C43A H43C 0.9600 . ?
C39A C38A 1.47(2) . ?
C15A C16A 1.40(3) . ?
C15A C14A 1.43(2) . ?
O3 C9 1.21(2) . ?
C48 H48D 0.9600 . ?
C48 H48E 0.9600 . ?
C48 H48F 0.9600 . ?
O4 C10 1.17(2) . ?
C42 H42D 0.9600 . ?
C42 H42E 0.9600 . ?
C42 H42F 0.9600 . ?
C16A C20A 1.46(2) . ?
C45 H45 0.9300 . ?
C50 H50 0.9300 . ?
C50 C51 1.38(2) . ?
C40 H40 0.9300 . ?
C40 C39 1.37(2) . ?
C41A C42A 1.51(2) . ?
C50A H50A 0.9300 . ?
C50A C51A 1.33(3) . ?
C5 C6 1.19(2) . ?
C17A H17A 0.9300 . ?
C17A C18A 1.37(3) . ?
C34A C35A 1.41(2) . ?
C34A C33A 1.49(2) . ?
C17 H17 0.9300 . ?
C17 C18 1.37(3) . ?
C36A C35A 1.36(2) . ?
C36A C37A 1.48(2) . ?
C37 H37D 0.9600 . ?
C37 H37E 0.9600 . ?
C37 H37F 0.9600 . ?
C13A H13A 0.9300 . ?
C13A C14A 1.37(3) . ?
C13A C12A 1.45(3) . ?
C22A H22A 0.9300 . ?
C22A C14A 1.41(3) . ?
C22A C21A 1.36(3) . ?
C48A H48A 0.9600 . ?
C48A H48B 0.9600 . ?
C48A H48C 0.9600 . ?
C20A C19A 1.37(3) . ?
C20A C21A 1.38(2) . ?
C21 H21 0.9300 . ?
C21 C20 1.44(3) . ?
C21 C22 1.34(3) . ?
C35A H35A 0.9300 . ?
C26 C27 1.45(2) . ?
C51 C52 1.50(2) . ?
C11A H11A 0.9300 . ?
C11A C12A 1.44(3) . ?
C34 C33 1.52(3) . ?
C34 C35 1.38(2) . ?
C20 C19 1.37(2) . ?
C39 C38 1.49(2) . ?
C23 H23D 0.9600 . ?
C23 H23E 0.9600 . ?
C23 H23F 0.9600 . ?
C5A C6A 1.13(2) . ?
C33 H33D 0.9600 . ?
C33 H33E 0.9600 . ?
C33 H33F 0.9600 . ?
C11 H11 0.9300 . ?
C11 C12 1.39(2) . ?
C12 H12 0.9300 . ?
B2A H2A 0.9800 . ?
C27 H27D 0.9600 . ?
C27 H27E 0.9600 . ?
C27 H27F 0.9600 . ?
C51A C52A 1.49(2) . ?
C43 H43D 0.9600 . ?
C43 H43E 0.9600 . ?
C43 H43F 0.9600 . ?
C24A C25A 1.37(3) . ?
C24A C23A 1.50(3) . ?
C33A H33A 0.9600 . ?
C33A H33B 0.9600 . ?
C33A H33C 0.9600 . ?
C22 H22 0.9300 . ?
C4A C3A 1.12(2) . ?
C12A H12A 0.9300 . ?
C42A H42A 0.9600 . ?
C42A H42B 0.9600 . ?
C42A H42C 0.9600 . ?
C35 H35 0.9300 . ?
C19A H19A 0.9300 . ?
C19A C18A 1.36(3) . ?
C38 H38D 0.9600 . ?
C38 H38E 0.9600 . ?
C38 H38F 0.9600 . ?
C52A H52A 0.9600 . ?
C52A H52B 0.9600 . ?
C52A H52C 0.9600 . ?
C52 H52D 0.9600 . ?
C52 H52E 0.9600 . ?
C52 H52F 0.9600 . ?
C28A H28A 0.9600 . ?
C28A H28B 0.9600 . ?
C28A H28C 0.9600 . ?
C28A C29A 1.48(4) . ?
B1 H1 0.9800 . ?
C30A H30A 0.9300 . ?
C30A C31A 1.42(4) . ?
C30A C29A 1.38(3) . ?
C38A H38A 0.9600 . ?
C38A H38B 0.9600 . ?
C38A H38C 0.9600 . ?
C37A H37A 0.9600 . ?
C37A H37B 0.9600 . ?
C37A H37C 0.9600 . ?
C31A C32A 1.48(3) . ?
C18A H18A 0.9300 . ?
C21A H21A 0.9300 . ?
C47 H47D 0.9600 . ?
C47 H47E 0.9600 . ?
C47 H47F 0.9600 . ?
B1A H1A 0.9800 . ?
C25A H25A 0.9300 . ?
C25A C26A 1.39(3) . ?
B2 H2 0.9800 . ?
C23A H23A 0.9600 . ?
C23A H23B 0.9600 . ?
C23A H23C 0.9600 . ?
C19 H19 0.9300 . ?
C19 C18 1.36(3) . ?
C18 H18 0.9300 . ?
C26A C27A 1.51(3) . ?
C32A H32A 0.9600 . ?
C32A H32B 0.9600 . ?
C32A H32C 0.9600 . ?
C27A H27A 0.9600 . ?
C27A H27B 0.9600 . ?
C27A H27C 0.9600 . ?

loop_
_geom_torsion_atom_site_label_1
_geom_torsion_atom_site_label_2
_geom_torsion_atom_site_label_3
_geom_torsion_atom_site_label_4
_geom_torsion
_geom_torsion_site_symmetry_1
_geom_torsion_site_symmetry_2
_geom_torsion_site_symmetry_3
_geom_torsion_site_symmetry_4
_geom_torsion_publ_flag
W2A N9A C44A C45A -174.2(10) . . . . ?
W2A N9A C44A C43A 7(2) . . . . ?
W2A N11A N12A B2A 4.1(15) . . . . ?
W2A N11A N12A C51A -178.6(10) . . . . ?
W2A N11A C49A C50A 176.7(10) . . . . ?
W2A N11A C49A C48A -3(2) . . . . ?
W2A N7A N8A C41A -179.1(9) . . . . ?
W2A N7A N8A B2A -2.7(15) . . . . ?
W2A N7A C39A C40A 178.1(10) . . . . ?
W2A N7A C39A C38A 1(3) . . . . ?
Hg1 N13 C15 C16 4.6(16) . . . . ?
Hg1 N13 C15 C14 -175.2(10) . . . . ?
Hg1 N13 C11 C12 173.4(13) . . . . ?
Hg1 N14 C16 C15 0.0(17) . . . . ?
Hg1 N14 C16 C20 178.4(10) . . . . ?
Hg1 N14 C17 C18 -178.8(15) . . . . ?
W1 N3 N4 C31 -172.4(9) . . . . ?
W1 N3 N4 B1 9.1(16) . . . . ?
W1 N3 C29 C30 172.8(10) . . . . ?
W1 N3 C29 C28 -10(2) . . . . ?
W1 N1 N2 C26 171.1(9) . . . . ?
W1 N1 N2 B1 -5.8(17) . . . . ?
W1 N1 C24 C25 -168.6(10) . . . . ?
W1 N1 C24 C23 12(2) . . . . ?
W1 N5 N6 C36 -179.3(9) . . . . ?
W1 N5 N6 B1 -1.8(17) . . . . ?
W1 N5 C34 C33 -2(2) . . . . ?
W1 N5 C34 C35 179.6(10) . . . . ?
W2 N9 N10 C46 177.8(9) . . . . ?
W2 N9 N10 B2 -4.7(16) . . . . ?
W2 N9 C44 C45 -177.3(11) . . . . ?
W2 N9 C44 C43 1(2) . . . . ?
W2 N11 N12 C51 -179.0(10) . . . . ?
W2 N11 N12 B2 -1.2(17) . . . . ?
W2 N11 C49 C48 -1(2) . . . . ?
W2 N11 C49 C50 178.8(11) . . . . ?
W2 N7 N8 C41 178.3(10) . . . . ?
W2 N7 N8 B2 -1.3(18) . . . . ?
W2 N7 C39 C40 -178.5(12) . . . . ?
W2 N7 C39 C38 -1(3) . . . . ?
Hg1A N14A C16A C15A 5.6(18) . . . . ?
Hg1A N14A C16A C20A -173.4(10) . . . . ?
Hg1A N14A C17A C18A 172.1(14) . . . . ?
Hg1A N13A C15A C16A -4(2) . . . . ?
Hg1A N13A C15A C14A 173.9(13) . . . . ?
Hg1A N13A C11A C12A -176.7(13) . . . . ?
W1A N5A N6A C36A 176.8(10) . . . . ?
W1A N5A N6A B1A -5.1(18) . . . . ?
W1A N5A C34A C35A -175.5(11) . . . . ?
W1A N5A C34A C33A 2(3) . . . . ?
W1A N1A N2A B1A 1.8(18) . . . . ?
W1A N1A N2A C26A 179.2(13) . . . . ?
W1A N1A C24A C25A -178.6(14) . . . . ?
W1A N1A C24A C23A 3(3) . . . . ?
W1A N3A C29A C28A 8(3) . . . . ?
W1A N3A C29A C30A -173.9(12) . . . . ?
N10A N9A C44A C45A 2.6(15) . . . . ?
N10A N9A C44A C43A -176.5(12) . . . . ?
N3 W1 C1 Se1 119(5) . . . . ?
N3 N4 C31 C30 -2.0(17) . . . . ?
N3 N4 C31 C32 176.1(14) . . . . ?
N3 N4 B1 N6 -64.6(15) . . . . ?
N3 N4 B1 N2 51.9(16) . . . . ?
N3 C29 C30 C31 -2.1(18) . . . . ?
N4 N3 C29 C30 0.9(16) . . . . ?
N4 N3 C29 C28 178.5(12) . . . . ?
N4 C31 C30 C29 2.5(18) . . . . ?
N9A W2A C2A Se2A 120(4) . . . . ?
N9A N10A C46A C45A 2.6(16) . . . . ?
N9A N10A C46A C47A -178.4(13) . . . . ?
N9A N10A B2A N8A 63.1(16) . . . . ?
N9A N10A B2A N12A -56.1(15) . . . . ?
N9A C44A C45A C46A -1.1(17) . . . . ?
N9 W2 C2 Se2 -113(3) . . . . ?
N9 N10 C46 C45 0.4(18) . . . . ?
N9 N10 C46 C47 -177.4(14) . . . . ?
N9 N10 B2 N8 -58.8(18) . . . . ?
N9 N10 B2 N12 64.4(16) . . . . ?
N9 C44 C45 C46 -1.4(19) . . . . ?
N11A W2A C2A Se2A -155(4) . . . . ?
N11A N12A B2A N10A 56.0(16) . . . . ?
N11A N12A B2A N8A -65.0(15) . . . . ?
N11A N12A C51A C50A 1.5(18) . . . . ?
N11A N12A C51A C52A -179.8(15) . . . . ?
N11A C49A C50A C51A 3.3(19) . . . . ?
N13 C15 C14 C13 0(2) . . . . ?
N13 C15 C14 C22 -176.9(14) . . . . ?
N13 C11 C12 C13 3(3) . . . . ?
N7A N8A C41A C40A 0.4(17) . . . . ?
N7A N8A C41A C42A 179.1(14) . . . . ?
N7A N8A B2A N10A -58.8(17) . . . . ?
N7A N8A B2A N12A 63.1(15) . . . . ?
N8A N7A C39A C40A -2.0(17) . . . . ?
N8A N7A C39A C38A -179.1(16) . . . . ?
N1 N2 C26 C25 -0.7(17) . . . . ?
N1 N2 C26 C27 -174.8(15) . . . . ?
N1 N2 B1 N4 -53.3(17) . . . . ?
N1 N2 B1 N6 62.2(17) . . . . ?
N14 C16 C15 N13 -3(2) . . . . ?
N14 C16 C15 C14 176.8(13) . . . . ?
N14 C16 C20 C21 -178.3(14) . . . . ?
N14 C16 C20 C19 0(2) . . . . ?
N14 C17 C18 C19 1(3) . . . . ?
N12A N11A C49A C50A -2.4(17) . . . . ?
N12A N11A C49A C48A 178.4(13) . . . . ?
C16 N14 C17 C18 0(3) . . . . ?
C16 C15 C14 C13 -179.8(13) . . . . ?
C16 C15 C14 C22 3(2) . . . . ?
C16 C20 C19 C18 1(3) . . . . ?
N11 W2 C2 Se2 162(3) . . . . ?
N11 N12 C51 C50 -0.4(18) . . . . ?
N11 N12 C51 C52 179.4(14) . . . . ?
N11 N12 B2 N10 -60.7(17) . . . . ?
N11 N12 B2 N8 61.8(17) . . . . ?
N11 C49 C50 C51 1.0(18) . . . . ?
N10 N9 C44 C45 1.6(17) . . . . ?
N10 N9 C44 C43 -180.0(14) . . . . ?
N10 C46 C45 C44 0.6(19) . . . . ?
N7 N8 C41 C42 -177.1(14) . . . . ?
N7 N8 C41 C40 1.1(19) . . . . ?
N7 N8 B2 N10 61.3(18) . . . . ?
N7 N8 B2 N12 -59.2(17) . . . . ?
N8 N7 C39 C40 1.2(19) . . . . ?
N8 N7 C39 C38 178.4(18) . . . . ?
N8 C41 C40 C39 0(2) . . . . ?
N5 W1 C1 Se1 -155(5) . . . . ?
N5 N6 C36 C37 179.8(14) . . . . ?
N5 N6 C36 C35 -0.5(17) . . . . ?
N5 N6 B1 N4 60.3(16) . . . . ?
N5 N6 B1 N2 -58.2(16) . . . . ?
N5 C34 C35 C36 -0.3(18) . . . . ?
N5A W1A C1A Se1A 165(5) . . . . ?
N5A N6A C36A C35A -0.2(18) . . . . ?
N5A N6A C36A C37A -177.1(15) . . . . ?
N5A N6A B1A N2A 64(2) . . . . ?
N5A N6A B1A N4A -54.6(19) . . . . ?
N5A C34A C35A C36A -3(2) . . . . ?
C15 N13 C11 C12 -2(2) . . . . ?
C15 C16 C20 C21 0(2) . . . . ?
C15 C16 C20 C19 178.2(15) . . . . ?
C15 C14 C22 C21 -4(2) . . . . ?
N12 N11 C49 C48 179.4(14) . . . . ?
N12 N11 C49 C50 -1.2(17) . . . . ?
N6 N5 C34 C33 178.0(14) . . . . ?
N6 N5 C34 C35 0.0(17) . . . . ?
N6 C36 C35 C34 0.5(18) . . . . ?
N14A C16A C20A C19A -1(2) . . . . ?
N14A C16A C20A C21A 178.8(14) . . . . ?
N14A C17A C18A C19A 3(3) . . . . ?
N13A C15A C16A N14A -1(2) . . . . ?
N13A C15A C16A C20A 177.9(14) . . . . ?
N13A C15A C14A C13A 4(3) . . . . ?
N13A C15A C14A C22A -177.1(17) . . . . ?
N13A C11A C12A C13A 1(3) . . . . ?
C41 N8 B2 N10 -118.1(17) . . . . ?
C41 N8 B2 N12 121.4(18) . . . . ?
C41 C40 C39 N7 -1(2) . . . . ?
C41 C40 C39 C38 -178(2) . . . . ?
N1A N2A B1A N6A -61(2) . . . . ?
N1A N2A B1A N4A 56.0(18) . . . . ?
N1A N2A C26A C25A 0(2) . . . . ?
N1A N2A C26A C27A 176(2) . . . . ?
N1A C24A C25A C26A -1(3) . . . . ?
C44A C45A C46A N10A -1.0(17) . . . . ?
C44A C45A C46A C47A -179.9(15) . . . . ?
C29 N3 N4 C31 0.7(15) . . . . ?
C29 N3 N4 B1 -177.8(12) . . . . ?
N2 N1 C24 C25 2.2(17) . . . . ?
N2 N1 C24 C23 -177.4(14) . . . . ?
N6A N5A C34A C35A 2.5(18) . . . . ?
N6A N5A C34A C33A -179.9(16) . . . . ?
N6A C36A C35A C34A 1.7(19) . . . . ?
N2A N1A C24A C25A 0(2) . . . . ?
N2A N1A C24A C23A -178.0(17) . . . . ?
C46 N10 B2 N8 118.0(17) . . . . ?
C46 N10 B2 N12 -118.9(17) . . . . ?
N4A N3A C29A C28A -178.1(18) . . . . ?
N4A N3A C29A C30A 0(2) . . . . ?
C31 N4 B1 N6 117.2(16) . . . . ?
C31 N4 B1 N2 -126.3(16) . . . . ?
N3A W1A C1A Se1A -109(5) . . . . ?
N3A N4A C31A C30A 1(2) . . . . ?
N3A N4A C31A C32A 179(2) . . . . ?
N3A N4A B1A N6A 66(2) . . . . ?
N3A N4A B1A N2A -51(2) . . . . ?
C9A W2A C2A Se2A -59(5) . . . . ?
C44 N9 N10 C46 -1.2(16) . . . . ?
C44 N9 N10 B2 176.2(13) . . . . ?
C49 N11 N12 C51 1.0(16) . . . . ?
C49 N11 N12 B2 178.8(12) . . . . ?
C49 C50 C51 N12 -0.3(18) . . . . ?
C49 C50 C51 C52 179.8(16) . . . . ?
C49A N11A N12A B2A -176.6(12) . . . . ?
C49A N11A N12A C51A 0.6(16) . . . . ?
C49A C50A C51A N12A -2.9(19) . . . . ?
C49A C50A C51A C52A 178.6(18) . . . . ?
C8 W1 C1 Se1 -62(5) . . . . ?
C36 N6 B1 N4 -122.8(16) . . . . ?
C36 N6 B1 N2 118.7(16) . . . . ?
C32 C31 C30 C29 -175.4(16) . . . . ?
C3 Se1 C1 W1 162(5) . . . . ?
C13 C14 C22 C21 179.8(16) . . . . ?
C28 C29 C30 C31 -179.5(14) . . . . ?
C24 N1 N2 C26 -0.9(17) . . . . ?
C24 N1 N2 B1 -177.8(13) . . . . ?
C24 C25 C26 N2 1.9(18) . . . . ?
C24 C25 C26 C27 175.9(17) . . . . ?
C14 C13 C12 C11 -3(3) . . . . ?
C43A C44A C45A C46A 177.9(15) . . . . ?
C39A N7A N8A C41A 1.0(16) . . . . ?
C39A N7A N8A B2A 177.4(13) . . . . ?
C39A C40A C41A N8A -1.6(18) . . . . ?
C39A C40A C41A C42A 179.7(16) . . . . ?
C15A N13A C11A C12A 0(3) . . . . ?
C15A C16A C20A C19A -179.7(16) . . . . ?
C15A C16A C20A C21A 0(2) . . . . ?
C46A N10A N9A W2A 174.2(9) . . . . ?
C46A N10A N9A C44A -3.2(15) . . . . ?
C46A N10A B2A N8A -113.6(16) . . . . ?
C46A N10A B2A N12A 127.2(16) . . . . ?
C48 C49 C50 C51 -179.6(16) . . . . ?
C10A W2A C2A Se2A 26(5) . . . . ?
C42 C41 C40 C39 177.7(17) . . . . ?
C16A N14A C17A C18A -6(3) . . . . ?
C16A C15A C14A C13A -178.0(16) . . . . ?
C16A C15A C14A C22A 1(2) . . . . ?
C16A C20A C19A C18A -1(3) . . . . ?
C16A C20A C21A C22A 0(3) . . . . ?
C41A N8A B2A N10A 116.6(16) . . . . ?
C41A N8A B2A N12A -121.5(16) . . . . ?
C41A C40A C39A N7A 2.3(19) . . . . ?
C41A C40A C39A C38A 179.3(17) . . . . ?
C17A N14A C16A C15A -176.8(16) . . . . ?
C17A N14A C16A C20A 4(2) . . . . ?
C7A W1A C1A Se1A -12(5) . . . . ?
C34A N5A N6A C36A -1.5(17) . . . . ?
C34A N5A N6A B1A 176.6(14) . . . . ?
C17 N14 C16 C15 -178.4(14) . . . . ?
C17 N14 C16 C20 0(2) . . . . ?
C36A N6A B1A N2A -118.2(19) . . . . ?
C36A N6A B1A N4A 123.1(18) . . . . ?
C37 C36 C35 C34 -179.8(16) . . . . ?
C48A C49A C50A C51A -177.6(16) . . . . ?
C20A C19A C18A C17A 0(3) . . . . ?
C21 C20 C19 C18 178.7(18) . . . . ?
C26 N2 B1 N4 130.4(15) . . . . ?
C26 N2 B1 N6 -114.1(16) . . . . ?
C26 C25 C24 N1 -2.6(18) . . . . ?
C26 C25 C24 C23 177.0(16) . . . . ?
C51 N12 B2 N10 116.5(16) . . . . ?
C51 N12 B2 N8 -121.0(17) . . . . ?
C11A N13A C15A C16A 178.9(15) . . . . ?
C11A N13A C15A C14A -3(3) . . . . ?
C34 N5 N6 C36 0.4(16) . . . . ?
C34 N5 N6 B1 177.9(13) . . . . ?
C20 C16 C15 N13 178.6(13) . . . . ?
C20 C16 C15 C14 -1(2) . . . . ?
C20 C21 C22 C14 2(3) . . . . ?
C20 C19 C18 C17 -1(3) . . . . ?
C39 N7 N8 C41 -1.4(18) . . . . ?
C39 N7 N8 B2 179.0(14) . . . . ?
C7 W1 C1 Se1 25(5) . . . . ?
C5A Se2A C2A W2A -173(4) . . . . ?
C14A C15A C16A N14A -179.3(14) . . . . ?
C14A C15A C16A C20A 0(2) . . . . ?
C14A C13A C12A C11A 0(3) . . . . ?
C14A C22A C21A C20A 1(3) . . . . ?
C33 C34 C35 C36 -178.1(17) . . . . ?
C11 N13 C15 C16 -179.9(13) . . . . ?
C11 N13 C15 C14 0(2) . . . . ?
C12 C13 C14 C15 1(2) . . . . ?
C12 C13 C14 C22 178.2(16) . . . . ?
B2A N10A N9A W2A -3.3(15) . . . . ?
B2A N10A N9A C44A 179.4(12) . . . . ?
B2A N10A C46A C45A 179.6(14) . . . . ?
B2A N10A C46A C47A -1(2) . . . . ?
B2A N8A C41A C40A -175.3(14) . . . . ?
B2A N8A C41A C42A 3(3) . . . . ?
B2A N12A C51A C50A 178.3(14) . . . . ?
B2A N12A C51A C52A -3(3) . . . . ?
C51A N12A B2A N10A -120.5(17) . . . . ?
C51A N12A B2A N8A 118.4(17) . . . . ?
C43 C44 C45 C46 -179.7(16) . . . . ?
C9 W2 C2 Se2 67(3) . . . . ?
C24A N1A N2A B1A -177.4(15) . . . . ?
C24A N1A N2A C26A 0(2) . . . . ?
C24A C25A C26A N2A 1(3) . . . . ?
C24A C25A C26A C27A -176(2) . . . . ?
C33A C34A C35A C36A 179.8(17) . . . . ?
C22 C21 C20 C16 0(3) . . . . ?
C22 C21 C20 C19 -178.5(19) . . . . ?
C10 W2 C2 Se2 -20(3) . . . . ?
C12A C13A C14A C15A -2(3) . . . . ?
C12A C13A C14A C22A 179.1(17) . . . . ?
C19A C20A C21A C22A 179.5(19) . . . . ?
C8A W1A C1A Se1A 74(5) . . . . ?
B1 N4 C31 C30 176.3(14) . . . . ?
B1 N4 C31 C32 -6(2) . . . . ?
B1 N6 C36 C37 3(2) . . . . ?
B1 N6 C36 C35 -177.7(14) . . . . ?
B1 N2 C26 C25 175.9(14) . . . . ?
B1 N2 C26 C27 2(3) . . . . ?
C37A C36A C35A C34A 178.3(17) . . . . ?
C31A N4A N3A W1A 173.9(11) . . . . ?
C31A N4A N3A C29A -1(2) . . . . ?
C31A N4A B1A N6A -120.9(17) . . . . ?
C31A N4A B1A N2A 121.4(17) . . . . ?
C31A C30A C29A N3A 1(2) . . . . ?
C31A C30A C29A C28A 179(2) . . . . ?
C21A C22A C14A C15A -1(3) . . . . ?
C21A C22A C14A C13A 177.7(18) . . . . ?
C21A C20A C19A C18A 179.1(18) . . . . ?
C47 C46 C45 C44 178.1(16) . . . . ?
C29A C30A C31A N4A -1(2) . . . . ?
C29A C30A C31A C32A -179(2) . . . . ?
B1A N6A C36A C35A -178.0(16) . . . . ?
B1A N6A C36A C37A 5(3) . . . . ?
B1A N2A C26A C25A 176.6(17) . . . . ?
B1A N2A C26A C27A -7(4) . . . . ?
B1A N4A N3A W1A -12(2) . . . . ?
B1A N4A N3A C29A 172.6(15) . . . . ?
B1A N4A C31A C30A -172.0(16) . . . . ?
B1A N4A C31A C32A 5(3) . . . . ?
B2 N10 C46 C45 -176.6(15) . . . . ?
B2 N10 C46 C47 6(3) . . . . ?
B2 N8 C41 C42 2(3) . . . . ?
B2 N8 C41 C40 -179.4(15) . . . . ?
B2 N12 C51 C50 -177.8(14) . . . . ?
B2 N12 C51 C52 2(3) . . . . ?
C3A Se1A C1A W1A -174(5) . . . . ?
C23A C24A C25A C26A 178(2) . . . . ?
C26A N2A B1A N6A 122(2) . . . . ?
C26A N2A B1A N4A -121(2) . . . . ?

loop_
_exptl_oxdiff_crystal_face_indexfrac_h
_exptl_oxdiff_crystal_face_indexfrac_k
_exptl_oxdiff_crystal_face_indexfrac_l
_exptl_oxdiff_crystal_face_x
_exptl_oxdiff_crystal_face_y
_exptl_oxdiff_crystal_face_z
2.3485 -6.3730 14.0380 0.3516 -0.5133 0.7829
5.9591 -12.0378 1.9451 -0.3390 0.4895 0.8034
-6.0155 12.4290 -4.2221 0.2597 -0.3740 -0.8903
8.5838 -6.5311 3.0048 -0.6061 -0.1146 0.7871
-8.8982 4.1442 -0.3463 0.7559 0.1422 -0.6390
2.8793 10.2223 -12.0783 -0.8065 -0.1490 -0.5721
-0.4194 -11.7965 12.6258 0.6184 0.1135 0.7776
2.0742 1.7620 10.8237 0.1698 -0.9069 0.3855
3.9265 -13.2890 2.4979 -0.1188 0.6467 0.7534
-4.6779 -7.0718 -2.3389 0.4284 0.9000 -0.0804
2.8182 10.6950 -0.9613 -0.4157 -0.8748 -0.2488

loop_
_smtbx_masks_void_nr
_smtbx_masks_void_average_x
_smtbx_masks_void_average_y
_smtbx_masks_void_average_z
_smtbx_masks_void_volume
_smtbx_masks_void_count_electrons
_smtbx_masks_void_content
1 0.000 0.000 0.500 115.7 25.9 '0.667 C5H12'
2 0.000 0.500 0.500 30.7 0.7 ?
3 0.111 0.444 0.825 7.2 0.2 ?
4 0.889 0.556 0.175 7.2 0.0 ?
